data_1576105
loop_
_publ_author_name
'Karimata, Ayumu'
'Ilatovskii, Daniil'
'Fayzullin, Robert R.'
'Komoto, Shinya'
'Bruhacs, Andrew'
'Khaskin, Eugene'
'Khusnutdinova, Julia R.'

_publ_section_title
;
 Mechanoluminescence from amorphous solids of heteroleptic copper
 complexes and common luminophores induced by non-destructive mechanical
 stimuli and fabrication of flexible mechanoluminescent films.
;
_journal_issue 47
_journal_name_full 'Chemical science'
_journal_page_first 22376
_journal_page_last 22386
_journal_paper_doi 10.1039/d5sc05673j
_journal_volume 16
_journal_year 2025
_chemical_formula_moiety 'C47 H33 Cu F6 N2 O P2, 0.5(C H2 Cl2)'
_chemical_formula_sum 'C47.5 H34 Cl Cu F6 N2 O P2'
_chemical_formula_weight 923.70
_space_group_crystal_system triclinic
_space_group_IT_number 1
_space_group_name_Hall 'P 1'
_space_group_name_H-M_alt 'P 1'
_atom_sites_solution_hydrogens geom
_audit_creation_method SHELXL-2018/3
_audit_update_record
;
2025-05-06 deposited with the CCDC.	2025-10-15 downloaded from the CCDC.
;
_cell_angle_alpha 103.151(3)
_cell_angle_beta 90.526(4)
_cell_angle_gamma 90.257(3)
_cell_formula_units_Z 4
_cell_length_a 10.6436(3)
_cell_length_b 19.9659(7)
_cell_length_c 20.2453(6)
_cell_measurement_reflns_used 21717
_cell_measurement_temperature 100(2)
_cell_measurement_theta_max 78.9390
_cell_measurement_theta_min 3.5580
_cell_volume 4189.2(2)
_computing_cell_refinement 'CrysAlisPro 1.171.43.118a (Rigaku OD, 2024)'
_computing_data_collection 'CrysAlisPro 1.171.43.118a (Rigaku OD, 2024)'
_computing_data_reduction 'CrysAlisPro 1.171.43.118a (Rigaku OD, 2024)'
_computing_molecular_graphics
;
WinGX (Farrugia, 2012); ORTEP-3 (Farrugia, 2012);
PLATON (Spek, 2009); Olex2 (Dolomanov et al., 2009)
;
_computing_publication_material
;
WinGX (Farrugia, 2012); ORTEP-3 (Farrugia, 2012);
PLATON (Spek, 2009); Olex2 (Dolomanov et al., 2009)
;
_computing_structure_refinement 'SHELXL-2018/3 (Sheldrick, 2015)'
_computing_structure_solution 'SHELXT-2018/2 (Sheldrick, 2015)'
_diffrn_ambient_temperature 100(2)
_diffrn_measured_fraction_theta_full 0.989
_diffrn_measured_fraction_theta_max 0.954
_diffrn_measurement_device_type 'Rigaku XtaLAB Pro: Kappa dual offset/far'
_diffrn_measurement_method '\w scans'
_diffrn_radiation_probe x-ray
_diffrn_radiation_type CuK\a
_diffrn_radiation_wavelength 1.54184
_diffrn_reflns_av_unetI/netI 0.0311
_diffrn_reflns_Laue_measured_fraction_full 0.989
_diffrn_reflns_Laue_measured_fraction_max 0.954
_diffrn_reflns_limit_h_max 13
_diffrn_reflns_limit_h_min -13
_diffrn_reflns_limit_k_max 25
_diffrn_reflns_limit_k_min -25
_diffrn_reflns_limit_l_max 22
_diffrn_reflns_limit_l_min -24
_diffrn_reflns_number 53078
_diffrn_reflns_point_group_measured_fraction_full 0.866
_diffrn_reflns_point_group_measured_fraction_max 0.809
_diffrn_reflns_theta_full 67.684
_diffrn_reflns_theta_max 81.022
_diffrn_reflns_theta_min 2.806
_diffrn_source 'microfocus sealed X-ray tube'
_exptl_absorpt_coefficient_mu 2.616
_exptl_absorpt_correction_T_max 0.936
_exptl_absorpt_correction_T_min 0.848
_exptl_absorpt_correction_type analytical
_exptl_absorpt_process_details
;
CrysAlisPro 1.171.43.118a (Rigaku Oxford Diffraction, 2024).
Analytical numeric absorption correction using a multifaceted
crystal model. Empirical absorption correction using spherical
harmonics, frame scaling and detector area scaling,
implemented in SCALE3 ABSPACK scaling algorithm.
;
_exptl_crystal_colour colorless
_exptl_crystal_density_diffrn 1.465
_exptl_crystal_description plank
_exptl_crystal_F_000 1884
_exptl_crystal_recrystallization_method dichloromethane
_exptl_crystal_size_max 0.090
_exptl_crystal_size_mid 0.041
_exptl_crystal_size_min 0.037
_refine_diff_density_max 0.651
_refine_diff_density_min -0.631
_refine_diff_density_rms 0.080
_refine_ls_abs_structure_details
;
 Classical Flack method preferred over Parsons because s.u. lower.
;
_refine_ls_abs_structure_Flack 0.244(6)
_refine_ls_extinction_method none
_refine_ls_goodness_of_fit_ref 1.039
_refine_ls_hydrogen_treatment constr
_refine_ls_matrix_type full
_refine_ls_number_parameters 2180
_refine_ls_number_reflns 53078
_refine_ls_number_restraints 3
_refine_ls_restrained_S_all 1.039
_refine_ls_R_factor_all 0.0401
_refine_ls_R_factor_gt 0.0381
_refine_ls_shift/su_max 0.001
_refine_ls_shift/su_mean 0.000
_refine_ls_structure_factor_coef Fsqd
_refine_ls_weighting_details 'w=1/[\s^2^(Fo^2^)+(0.1004P)^2^] where P=(Fo^2^+2Fc^2^)/3'
_refine_ls_weighting_scheme calc
_refine_ls_wR_factor_gt 0.1143
_refine_ls_wR_factor_ref 0.1234
_reflns_Friedel_coverage 0.695
_reflns_Friedel_fraction_full 0.742
_reflns_Friedel_fraction_max 0.663
_reflns_number_gt 51121
_reflns_number_total 53078
_reflns_threshold_expression 'I > 2\s(I)'
_cod_data_source_file d5sc05673j12.cif
_cod_data_source_block rjk1689d
_cod_depositor_comments 'Adding full bibliography for 1576102--1576110.cif.'
_cod_original_formula_sum 'C47.50 H34 Cl Cu F6 N2 O P2'
_cod_database_code 1576105
_shelx_shelxl_version_number 2018/3
_shelx_space_group_comment
;
The symmetry employed for this shelxl refinement is uniquely defined
by the following loop, which should always be used as a source of
symmetry information in preference to the above space-group names.
They are only intended as comments.
;
_shelx_estimated_absorpt_t_min 0.799
_shelx_estimated_absorpt_t_max 0.909

loop_
_space_group_symop_operation_xyz
'x, y, z'

loop_
_atom_site_label
_atom_site_type_symbol
_atom_site_fract_x
_atom_site_fract_y
_atom_site_fract_z
_atom_site_U_iso_or_equiv
_atom_site_adp_type
_atom_site_occupancy
_atom_site_site_symmetry_order
_atom_site_calc_flag
_atom_site_refinement_flags_posn
_atom_site_refinement_flags_adp
_atom_site_refinement_flags_occupancy
_atom_site_disorder_assembly
_atom_site_disorder_group
Cu1A Cu 0.43939(5) 0.75782(3) 0.78846(3) 0.01538(13) Uani 1 1 d . . . . .
P1A P 0.41831(9) 0.72062(5) 0.67384(6) 0.0154(2) Uani 1 1 d . . . . .
P2A P 0.31986(9) 0.84509(5) 0.83591(6) 0.0160(2) Uani 1 1 d . . . . .
F1A F 0.8834(3) 0.8097(2) 0.7573(2) 0.0427(9) Uani 1 1 d . . . . .
F2A F 0.7619(4) 0.87031(18) 0.8298(2) 0.0459(9) Uani 1 1 d . . . . .
F3A F 0.6897(3) 0.8224(2) 0.7309(2) 0.0413(9) Uani 1 1 d . . . . .
F4A F 0.7414(3) 0.53440(16) 0.8340(2) 0.0352(7) Uani 1 1 d . . . . .
F5A F 0.7820(3) 0.59741(18) 0.93289(18) 0.0339(7) Uani 1 1 d . . . . .
F6A F 0.9183(3) 0.5896(2) 0.8544(2) 0.0419(9) Uani 1 1 d . . . . .
O1A O 0.1640(3) 0.74741(16) 0.73878(17) 0.0170(6) Uani 1 1 d . . . . .
N1A N 0.6127(3) 0.73352(19) 0.8158(2) 0.0173(7) Uani 1 1 d . . . . .
N2A N 0.3929(3) 0.67373(19) 0.82988(19) 0.0162(7) Uani 1 1 d . . . . .
C11A C 0.2739(4) 0.6694(2) 0.6504(2) 0.0176(8) Uani 1 1 d . . . . .
C12A C 0.1635(4) 0.6890(2) 0.6857(2) 0.0174(8) Uani 1 1 d . . . . .
C13A C 0.0544(4) 0.6495(3) 0.6728(3) 0.0258(10) Uani 1 1 d . . . . .
H13A H -0.019134 0.663284 0.698416 0.031 Uiso 1 1 calc R U . . .
C14A C 0.0540(4) 0.5896(3) 0.6221(3) 0.0302(11) Uani 1 1 d . . . . .
H14A H -0.020288 0.562447 0.613007 0.036 Uiso 1 1 calc R U . . .
C15A C 0.1613(4) 0.5691(2) 0.5845(3) 0.0237(9) Uani 1 1 d . . . . .
H15A H 0.160030 0.528571 0.549126 0.028 Uiso 1 1 calc R U . . .
C16A C 0.2710(4) 0.6084(2) 0.5990(3) 0.0203(9) Uani 1 1 d . . . . .
H16A H 0.344850 0.593907 0.573949 0.024 Uiso 1 1 calc R U . . .
C21A C 0.2185(4) 0.8658(2) 0.7694(2) 0.0172(8) Uani 1 1 d . . . . .
C22A C 0.1619(4) 0.8113(2) 0.7224(2) 0.0174(8) Uani 1 1 d . . . . .
C23A C 0.1037(4) 0.8211(2) 0.6637(3) 0.0213(9) Uani 1 1 d . . . . .
H23A H 0.068226 0.783300 0.631760 0.026 Uiso 1 1 calc R U . . .
C24A C 0.0982(4) 0.8872(3) 0.6524(3) 0.0253(10) Uani 1 1 d . . . . .
H24A H 0.059999 0.894410 0.611987 0.030 Uiso 1 1 calc R U . . .
C25A C 0.1482(5) 0.9428(3) 0.6997(3) 0.0254(10) Uani 1 1 d . . . . .
H25A H 0.141571 0.987964 0.692397 0.031 Uiso 1 1 calc R U . . .
C26A C 0.2080(4) 0.9321(2) 0.7579(3) 0.0216(9) Uani 1 1 d . . . . .
H26A H 0.242030 0.970186 0.790101 0.026 Uiso 1 1 calc R U . . .
C31A C 0.4176(4) 0.7753(2) 0.6122(2) 0.0181(8) Uani 1 1 d . . . . .
C32A C 0.4621(4) 0.8430(2) 0.6331(3) 0.0235(9) Uani 1 1 d . . . . .
H32A H 0.490285 0.859909 0.678504 0.028 Uiso 1 1 calc R U . . .
C33A C 0.4652(5) 0.8856(3) 0.5874(3) 0.0324(11) Uani 1 1 d . . . . .
H33A H 0.496368 0.931264 0.601813 0.039 Uiso 1 1 calc R U . . .
C34A C 0.4233(5) 0.8620(3) 0.5211(3) 0.0296(11) Uani 1 1 d . . . . .
H34A H 0.425858 0.891613 0.490451 0.036 Uiso 1 1 calc R U . . .
C35A C 0.3773(5) 0.7949(3) 0.4994(3) 0.0280(10) Uani 1 1 d . . . . .
H35A H 0.347694 0.778747 0.454119 0.034 Uiso 1 1 calc R U . . .
C36A C 0.3753(4) 0.7518(2) 0.5450(3) 0.0234(9) Uani 1 1 d . . . . .
H36A H 0.344871 0.705986 0.530298 0.028 Uiso 1 1 calc R U . . .
C41A C 0.5393(4) 0.6566(2) 0.6438(2) 0.0201(9) Uani 1 1 d . . . . .
C42A C 0.6258(4) 0.6627(3) 0.5950(3) 0.0247(10) Uani 1 1 d . . . . .
H42A H 0.621794 0.700152 0.573306 0.030 Uiso 1 1 calc R U . . .
C43A C 0.7194(4) 0.6128(3) 0.5778(3) 0.0334(12) Uani 1 1 d . . . . .
H43A H 0.778990 0.616210 0.544082 0.040 Uiso 1 1 calc R U . . .
C44A C 0.7253(4) 0.5593(3) 0.6096(3) 0.0336(13) Uani 1 1 d . . . . .
H44A H 0.788876 0.525698 0.597225 0.040 Uiso 1 1 calc R U . . .
C45A C 0.6399(5) 0.5532(3) 0.6596(3) 0.0292(11) Uani 1 1 d . . . . .
H45A H 0.645163 0.515956 0.681586 0.035 Uiso 1 1 calc R U . . .
C46A C 0.5472(4) 0.6023(2) 0.6768(3) 0.0227(9) Uani 1 1 d . . . . .
H46A H 0.488685 0.599109 0.711094 0.027 Uiso 1 1 calc R U . . .
C51A C 0.3920(4) 0.9281(2) 0.8766(3) 0.0204(9) Uani 1 1 d . . . . .
C52A C 0.4934(5) 0.9518(3) 0.8447(3) 0.0325(12) Uani 1 1 d . . . . .
H52A H 0.522536 0.925190 0.802701 0.039 Uiso 1 1 calc R U . . .
C53A C 0.5521(5) 1.0142(3) 0.8740(4) 0.0386(14) Uani 1 1 d . . . . .
H53A H 0.619937 1.030141 0.851309 0.046 Uiso 1 1 calc R U . . .
C54A C 0.5131(5) 1.0528(3) 0.9350(3) 0.0343(12) Uani 1 1 d . . . . .
H54A H 0.552803 1.095493 0.954684 0.041 Uiso 1 1 calc R U . . .
C55A C 0.4151(6) 1.0288(3) 0.9676(3) 0.0333(12) Uani 1 1 d . . . . .
H55A H 0.389314 1.054424 1.010796 0.040 Uiso 1 1 calc R U . . .
C56A C 0.3535(5) 0.9676(3) 0.9380(3) 0.0273(10) Uani 1 1 d . . . . .
H56A H 0.284146 0.952757 0.960406 0.033 Uiso 1 1 calc R U . . .
C61A C 0.2143(4) 0.8261(2) 0.8992(2) 0.0202(9) Uani 1 1 d . . . . .
C62A C 0.2655(5) 0.8000(3) 0.9515(3) 0.0293(10) Uani 1 1 d . . . . .
H62A H 0.353931 0.794929 0.954749 0.035 Uiso 1 1 calc R U . . .
C63A C 0.1872(7) 0.7811(3) 0.9993(3) 0.0387(13) Uani 1 1 d . . . . .
H63A H 0.221939 0.764725 1.035966 0.046 Uiso 1 1 calc R U . . .
C64A C 0.0582(6) 0.7867(3) 0.9926(3) 0.0395(14) Uani 1 1 d . . . . .
H64A H 0.004536 0.771679 1.023691 0.047 Uiso 1 1 calc R U . . .
C65A C 0.0067(6) 0.8134(4) 0.9420(3) 0.0382(14) Uani 1 1 d . . . . .
H65A H -0.081801 0.818012 0.938980 0.046 Uiso 1 1 calc R U . . .
C66A C 0.0842(4) 0.8338(3) 0.8949(3) 0.0266(10) Uani 1 1 d . . . . .
H66A H 0.048875 0.852875 0.860035 0.032 Uiso 1 1 calc R U . . .
C101 C 0.7333(4) 0.7499(2) 0.8044(3) 0.0199(9) Uani 1 1 d . . . . .
C102 C 0.8167(4) 0.7031(3) 0.8220(3) 0.0228(9) Uani 1 1 d . . . . .
H102 H 0.905762 0.703658 0.819254 0.027 Uiso 1 1 calc R U . . .
C103 C 0.7420(4) 0.6549(2) 0.8446(2) 0.0200(9) Uani 1 1 d . . . . .
C104 C 0.6159(4) 0.6754(2) 0.8400(2) 0.0188(8) Uani 1 1 d . . . . .
C105 C 0.4949(4) 0.6458(2) 0.8546(2) 0.0171(8) Uani 1 1 d . . . . .
C106 C 0.4820(4) 0.5949(2) 0.8905(3) 0.0218(9) Uani 1 1 d . . . . .
H106 H 0.554044 0.576658 0.908015 0.026 Uiso 1 1 calc R U . . .
C107 C 0.3624(4) 0.5705(2) 0.9006(3) 0.0234(9) Uani 1 1 d . . . . .
H107 H 0.352363 0.535038 0.924497 0.028 Uiso 1 1 calc R U . . .
C108 C 0.2584(4) 0.5983(2) 0.8754(3) 0.0228(9) Uani 1 1 d . . . . .
H108 H 0.175909 0.582662 0.881743 0.027 Uiso 1 1 calc R U . . .
C109 C 0.2784(4) 0.6500(2) 0.8405(2) 0.0201(9) Uani 1 1 d . . . . .
H109 H 0.207318 0.669420 0.823266 0.024 Uiso 1 1 calc R U . . .
C110 C 0.7653(4) 0.8120(3) 0.7808(3) 0.0253(10) Uani 1 1 d . . . . .
C111 C 0.7941(4) 0.5951(3) 0.8666(3) 0.0254(10) Uani 1 1 d . . . . .
Cu1B Cu 0.56837(5) 0.75287(3) 0.28860(3) 0.01491(13) Uani 1 1 d . . . . .
P1B P 0.58439(9) 0.71597(5) 0.17367(6) 0.0149(2) Uani 1 1 d . . . . .
P2B P 0.69365(9) 0.84112(5) 0.33447(6) 0.0157(2) Uani 1 1 d . . . . .
F1B F 0.3196(3) 0.81638(18) 0.2312(2) 0.0345(7) Uani 1 1 d . . . . .
F2B F 0.2353(3) 0.86121(16) 0.3266(2) 0.0369(8) Uani 1 1 d . . . . .
F3B F 0.1240(3) 0.79525(18) 0.2474(2) 0.0363(8) Uani 1 1 d . . . . .
F4B F 0.0902(3) 0.58090(19) 0.3535(2) 0.0377(8) Uani 1 1 d . . . . .
F5B F 0.2307(3) 0.59147(18) 0.43367(18) 0.0321(7) Uani 1 1 d . . . . .
F6B F 0.2658(3) 0.52744(16) 0.33503(19) 0.0332(7) Uani 1 1 d . . . . .
O1B O 0.8427(3) 0.74466(16) 0.23876(17) 0.0173(6) Uani 1 1 d . . . . .
N1B N 0.3952(3) 0.72729(19) 0.3150(2) 0.0164(7) Uani 1 1 d . . . . .
N2B N 0.6155(3) 0.6696(2) 0.3317(2) 0.0172(7) Uani 1 1 d . . . . .
C11B C 0.7259(4) 0.6648(2) 0.1508(2) 0.0170(8) Uani 1 1 d . . . . .
C12B C 0.8388(4) 0.6857(2) 0.1865(2) 0.0173(8) Uani 1 1 d . . . . .
C13B C 0.9468(4) 0.6463(3) 0.1729(3) 0.0245(10) Uani 1 1 d . . . . .
H13B H 1.022297 0.660503 0.197635 0.029 Uiso 1 1 calc R U . . .
C14B C 0.9428(4) 0.5860(3) 0.1229(3) 0.0275(10) Uani 1 1 d . . . . .
H14B H 1.015996 0.558474 0.113732 0.033 Uiso 1 1 calc R U . . .
C15B C 0.8331(4) 0.5653(2) 0.0860(3) 0.0232(9) Uani 1 1 d . . . . .
H15B H 0.832036 0.524390 0.051192 0.028 Uiso 1 1 calc R U . . .
C16B C 0.7256(4) 0.6042(2) 0.0999(2) 0.0191(9) Uani 1 1 d . . . . .
H16B H 0.650705 0.589657 0.074759 0.023 Uiso 1 1 calc R U . . .
C21B C 0.7886(4) 0.8621(2) 0.2674(2) 0.0172(8) Uani 1 1 d . . . . .
C22B C 0.8427(4) 0.8078(2) 0.2205(2) 0.0172(8) Uani 1 1 d . . . . .
C23B C 0.8953(4) 0.8171(3) 0.1612(3) 0.0224(9) Uani 1 1 d . . . . .
H23B H 0.929497 0.779196 0.129522 0.027 Uiso 1 1 calc R U . . .
C24B C 0.8980(4) 0.8823(3) 0.1482(3) 0.0235(9) Uani 1 1 d . . . . .
H24B H 0.932421 0.888722 0.106899 0.028 Uiso 1 1 calc R U . . .
C25B C 0.8510(4) 0.9381(3) 0.1948(3) 0.0245(10) Uani 1 1 d . . . . .
H25B H 0.856301 0.983012 0.186489 0.029 Uiso 1 1 calc R U . . .
C26B C 0.7960(4) 0.9281(2) 0.2537(3) 0.0214(9) Uani 1 1 d . . . . .
H26B H 0.762868 0.966373 0.285370 0.026 Uiso 1 1 calc R U . . .
C31B C 0.5856(4) 0.7720(2) 0.1132(2) 0.0184(8) Uani 1 1 d . . . . .
C32B C 0.6317(4) 0.7511(3) 0.0477(3) 0.0234(9) Uani 1 1 d . . . . .
H32B H 0.663200 0.705831 0.032597 0.028 Uiso 1 1 calc R U . . .
C33B C 0.6324(5) 0.7954(3) 0.0042(3) 0.0280(10) Uani 1 1 d . . . . .
H33B H 0.664935 0.780331 -0.040196 0.034 Uiso 1 1 calc R U . . .
C34B C 0.5859(5) 0.8616(3) 0.0248(3) 0.0312(11) Uani 1 1 d . . . . .
H34B H 0.585487 0.891742 -0.005379 0.037 Uiso 1 1 calc R U . . .
C35B C 0.5403(5) 0.8831(3) 0.0898(3) 0.0304(11) Uani 1 1 d . . . . .
H35B H 0.508499 0.928443 0.104389 0.037 Uiso 1 1 calc R U . . .
C36B C 0.5404(4) 0.8389(2) 0.1342(3) 0.0230(9) Uani 1 1 d . . . . .
H36B H 0.509598 0.854361 0.178982 0.028 Uiso 1 1 calc R U . . .
C41B C 0.4610(4) 0.6520(2) 0.1418(2) 0.0195(9) Uani 1 1 d . . . . .
C42B C 0.4462(4) 0.5992(2) 0.1758(3) 0.0224(9) Uani 1 1 d . . . . .
H42B H 0.501179 0.596904 0.212411 0.027 Uiso 1 1 calc R U . . .
C43B C 0.3519(4) 0.5496(2) 0.1569(3) 0.0258(10) Uani 1 1 d . . . . .
H43B H 0.343344 0.513469 0.180055 0.031 Uiso 1 1 calc R U . . .
C44B C 0.2702(4) 0.5537(3) 0.1037(3) 0.0287(11) Uani 1 1 d . . . . .
H44B H 0.206341 0.519802 0.090221 0.034 Uiso 1 1 calc R U . . .
C45B C 0.2815(4) 0.6068(3) 0.0705(3) 0.0302(11) Uani 1 1 d . . . . .
H45B H 0.224314 0.609820 0.034985 0.036 Uiso 1 1 calc R U . . .
C46B C 0.3775(4) 0.6561(3) 0.0892(3) 0.0236(10) Uani 1 1 d . . . . .
H46B H 0.385618 0.692348 0.066072 0.028 Uiso 1 1 calc R U . . .
C51B C 0.6293(4) 0.9242(2) 0.3767(3) 0.0209(9) Uani 1 1 d . . . . .
C52B C 0.6997(5) 0.9726(3) 0.4236(3) 0.0289(11) Uani 1 1 d . . . . .
H52B H 0.782896 0.962194 0.435231 0.035 Uiso 1 1 calc R U . . .
C53B C 0.6474(6) 1.0359(3) 0.4533(3) 0.0378(13) Uani 1 1 d . . . . .
H53B H 0.694921 1.069129 0.484850 0.045 Uiso 1 1 calc R U . . .
C54B C 0.5245(6) 1.0503(3) 0.4362(3) 0.0348(12) Uani 1 1 d . . . . .
H54B H 0.488258 1.093310 0.456825 0.042 Uiso 1 1 calc R U . . .
C55B C 0.4555(5) 1.0029(3) 0.3898(3) 0.0331(12) Uani 1 1 d . . . . .
H55B H 0.371958 1.013129 0.378655 0.040 Uiso 1 1 calc R U . . .
C56B C 0.5084(4) 0.9398(3) 0.3591(3) 0.0265(10) Uani 1 1 d . . . . .
H56B H 0.461600 0.907443 0.326282 0.032 Uiso 1 1 calc R U . . .
C61B C 0.8071(4) 0.8239(2) 0.3970(2) 0.0194(8) Uani 1 1 d . . . . .
C62B C 0.9364(4) 0.8298(3) 0.3897(3) 0.0265(10) Uani 1 1 d . . . . .
H62B H 0.968760 0.846420 0.352833 0.032 Uiso 1 1 calc R U . . .
C63B C 1.0187(5) 0.8113(3) 0.4367(3) 0.0349(12) Uani 1 1 d . . . . .
H63B H 1.106875 0.815779 0.431884 0.042 Uiso 1 1 calc R U . . .
C64B C 0.9722(6) 0.7867(3) 0.4899(3) 0.0385(13) Uani 1 1 d . . . . .
H64B H 1.028505 0.772322 0.520565 0.046 Uiso 1 1 calc R U . . .
C65B C 0.8441(6) 0.7827(3) 0.4989(3) 0.0378(13) Uani 1 1 d . . . . .
H65B H 0.812673 0.768024 0.537066 0.045 Uiso 1 1 calc R U . . .
C66B C 0.7606(5) 0.8002(3) 0.4519(3) 0.0279(10) Uani 1 1 d . . . . .
H66B H 0.672579 0.795928 0.457275 0.033 Uiso 1 1 calc R U . . .
C201 C 0.2737(4) 0.7414(2) 0.3021(3) 0.0201(9) Uani 1 1 d . . . . .
C202 C 0.1913(4) 0.6943(3) 0.3201(3) 0.0215(9) Uani 1 1 d . . . . .
H202 H 0.102177 0.693844 0.316682 0.026 Uiso 1 1 calc R U . . .
C203 C 0.2670(4) 0.6478(2) 0.3443(3) 0.0194(9) Uani 1 1 d . . . . .
C204 C 0.3928(4) 0.6698(2) 0.3404(2) 0.0179(8) Uani 1 1 d . . . . .
C205 C 0.5137(4) 0.6422(2) 0.3561(2) 0.0176(8) Uani 1 1 d . . . . .
C206 C 0.5280(4) 0.5919(2) 0.3932(3) 0.0221(9) Uani 1 1 d . . . . .
H206 H 0.456358 0.573464 0.410644 0.027 Uiso 1 1 calc R U . . .
C207 C 0.6475(4) 0.5687(2) 0.4048(3) 0.0232(9) Uani 1 1 d . . . . .
H207 H 0.658199 0.533728 0.429257 0.028 Uiso 1 1 calc R U . . .
C208 C 0.7515(4) 0.5975(3) 0.3798(3) 0.0227(9) Uani 1 1 d . . . . .
H208 H 0.834369 0.583184 0.387270 0.027 Uiso 1 1 calc R U . . .
C209 C 0.7304(4) 0.6476(2) 0.3439(3) 0.0204(9) Uani 1 1 d . . . . .
H209 H 0.800911 0.667403 0.326886 0.024 Uiso 1 1 calc R U . . .
C210 C 0.2391(4) 0.8021(3) 0.2766(3) 0.0244(10) Uani 1 1 d . . . . .
C211 C 0.2148(4) 0.5879(3) 0.3663(3) 0.0255(10) Uani 1 1 d . . . . .
Cu1C Cu 0.31721(5) 0.25852(3) 0.26658(3) 0.01607(13) Uani 1 1 d . . . . .
P1C P 0.51397(9) 0.29974(5) 0.30139(6) 0.0154(2) Uani 1 1 d . . . . .
P2C P 0.31485(9) 0.17061(5) 0.17562(6) 0.0159(2) Uani 1 1 d . . . . .
F1C F 0.3956(4) 0.2265(3) 0.4307(4) 0.0748(18) Uani 1 1 d . . . . .
F2C F 0.2550(7) 0.1552(2) 0.3888(3) 0.083(2) Uani 1 1 d . . . . .
F3C F 0.2445(5) 0.2088(3) 0.4913(2) 0.0652(15) Uani 1 1 d . . . . .
F4C F -0.0293(3) 0.42904(18) 0.50311(18) 0.0372(8) Uani 1 1 d . . . . .
F5C F -0.1257(3) 0.41247(18) 0.4062(2) 0.0368(8) Uani 1 1 d . . . . .
F6C F 0.0353(3) 0.47959(16) 0.42643(18) 0.0318(7) Uani 1 1 d . . . . .
O1C O 0.4982(3) 0.26998(16) 0.14884(16) 0.0171(6) Uani 1 1 d . . . . .
N1C N 0.2021(3) 0.2820(2) 0.3469(2) 0.0189(7) Uani 1 1 d . . . . .
N2C N 0.2112(3) 0.33755(19) 0.2389(2) 0.0182(7) Uani 1 1 d . . . . .
C11C C 0.5803(4) 0.3528(2) 0.2467(2) 0.0178(8) Uani 1 1 d . . . . .
C12C C 0.6410(4) 0.4165(2) 0.2721(3) 0.0206(9) Uani 1 1 d . . . . .
H12C H 0.652187 0.432881 0.319635 0.025 Uiso 1 1 calc R U . . .
C13C C 0.6844(4) 0.4555(3) 0.2285(3) 0.0259(10) Uani 1 1 d . . . . .
H13C H 0.724631 0.498504 0.246214 0.031 Uiso 1 1 calc R U . . .
C14C C 0.6692(5) 0.4321(3) 0.1590(3) 0.0254(10) Uani 1 1 d . . . . .
H14C H 0.699485 0.458936 0.129284 0.031 Uiso 1 1 calc R U . . .
C15C C 0.6093(4) 0.3688(3) 0.1322(3) 0.0231(9) Uani 1 1 d . . . . .
H15C H 0.598388 0.352585 0.084592 0.028 Uiso 1 1 calc R U . . .
C16C C 0.5664(4) 0.3306(2) 0.1766(2) 0.0174(8) Uani 1 1 d . . . . .
C21C C 0.4765(4) 0.1522(2) 0.1473(2) 0.0173(8) Uani 1 1 d . . . . .
C22C C 0.5571(4) 0.2077(2) 0.1447(2) 0.0175(8) Uani 1 1 d . . . . .
C23C C 0.6852(4) 0.1991(2) 0.1359(2) 0.0206(9) Uani 1 1 d . . . . .
H23C H 0.737940 0.237422 0.134957 0.025 Uiso 1 1 calc R U . . .
C24C C 0.7358(4) 0.1341(3) 0.1285(3) 0.0235(9) Uani 1 1 d . . . . .
H24C H 0.823753 0.127620 0.123027 0.028 Uiso 1 1 calc R U . . .
C25C C 0.6571(5) 0.0778(3) 0.1290(3) 0.0261(10) Uani 1 1 d . . . . .
H25C H 0.691540 0.033024 0.122471 0.031 Uiso 1 1 calc R U . . .
C26C C 0.5298(4) 0.0872(2) 0.1389(3) 0.0217(9) Uani 1 1 d . . . . .
H26C H 0.477572 0.048786 0.140144 0.026 Uiso 1 1 calc R U . . .
C31C C 0.6412(4) 0.2401(2) 0.3071(2) 0.0181(8) Uani 1 1 d . . . . .
C32C C 0.7683(4) 0.2590(2) 0.3073(3) 0.0216(9) Uani 1 1 d . . . . .
H32C H 0.790925 0.304624 0.305410 0.026 Uiso 1 1 calc R U . . .
C33C C 0.8613(4) 0.2109(3) 0.3103(3) 0.0256(10) Uani 1 1 d . . . . .
H33C H 0.947423 0.223528 0.310089 0.031 Uiso 1 1 calc R U . . .
C34C C 0.8282(5) 0.1446(3) 0.3136(3) 0.0289(11) Uani 1 1 d . . . . .
H34C H 0.891777 0.111975 0.316173 0.035 Uiso 1 1 calc R U . . .
C35C C 0.7022(5) 0.1255(3) 0.3132(3) 0.0275(10) Uani 1 1 d . . . . .
H35C H 0.680043 0.079798 0.315029 0.033 Uiso 1 1 calc R U . . .
C36C C 0.6087(4) 0.1732(2) 0.3101(2) 0.0197(9) Uani 1 1 d . . . . .
H36C H 0.522763 0.160156 0.310129 0.024 Uiso 1 1 calc R U . . .
C41C C 0.5140(4) 0.3599(2) 0.3838(2) 0.0168(8) Uani 1 1 d . . . . .
C42C C 0.4141(4) 0.4068(2) 0.3958(3) 0.0194(8) Uani 1 1 d . . . . .
H42C H 0.353363 0.407005 0.361163 0.023 Uiso 1 1 calc R U . . .
C43C C 0.4040(4) 0.4524(2) 0.4576(3) 0.0213(9) Uani 1 1 d . . . . .
H43C H 0.336058 0.483790 0.465372 0.026 Uiso 1 1 calc R U . . .
C44C C 0.4928(4) 0.4531(3) 0.5090(3) 0.0234(9) Uani 1 1 d . . . . .
H44C H 0.484820 0.484642 0.551621 0.028 Uiso 1 1 calc R U . . .
C45C C 0.5925(4) 0.4075(3) 0.4977(3) 0.0233(9) Uani 1 1 d . . . . .
H45C H 0.653693 0.408207 0.532320 0.028 Uiso 1 1 calc R U . . .
C46C C 0.6024(4) 0.3608(2) 0.4353(3) 0.0219(9) Uani 1 1 d . . . . .
H46C H 0.670081 0.329154 0.427806 0.026 Uiso 1 1 calc R U . . .
C51C C 0.2553(4) 0.0835(2) 0.1728(3) 0.0199(9) Uani 1 1 d . . . . .
C52C C 0.2086(4) 0.0403(2) 0.1127(3) 0.0233(9) Uani 1 1 d . . . . .
H52C H 0.195896 0.058006 0.073451 0.028 Uiso 1 1 calc R U . . .
C53C C 0.1809(5) -0.0282(3) 0.1107(3) 0.0286(10) Uani 1 1 d . . . . .
H53C H 0.150284 -0.057460 0.069906 0.034 Uiso 1 1 calc R U . . .
C54C C 0.1981(5) -0.0537(3) 0.1684(3) 0.0314(11) Uani 1 1 d . . . . .
H54C H 0.180228 -0.100745 0.166788 0.038 Uiso 1 1 calc R U . . .
C55C C 0.2409(6) -0.0115(3) 0.2278(3) 0.0365(12) Uani 1 1 d . . . . .
H55C H 0.251448 -0.029252 0.267208 0.044 Uiso 1 1 calc R U . . .
C56C C 0.2690(5) 0.0575(3) 0.2305(3) 0.0305(11) Uani 1 1 d . . . . .
H56C H 0.297548 0.086646 0.271772 0.037 Uiso 1 1 calc R U . . .
C61C C 0.2329(4) 0.1913(2) 0.1024(2) 0.0183(8) Uani 1 1 d . . . . .
C62C C 0.2917(4) 0.1966(2) 0.0434(3) 0.0198(8) Uani 1 1 d . . . . .
H62C H 0.379831 0.189803 0.039280 0.024 Uiso 1 1 calc R U . . .
C63C C 0.2234(5) 0.2119(3) -0.0104(3) 0.0240(9) Uani 1 1 d . . . . .
H63C H 0.264975 0.215286 -0.050859 0.029 Uiso 1 1 calc R U . . .
C64C C 0.0939(5) 0.2221(3) -0.0047(3) 0.0275(10) Uani 1 1 d . . . . .
H64C H 0.046664 0.231544 -0.041552 0.033 Uiso 1 1 calc R U . . .
C65C C 0.0348(4) 0.2183(3) 0.0549(3) 0.0275(10) Uani 1 1 d . . . . .
H65C H -0.052958 0.226307 0.059214 0.033 Uiso 1 1 calc R U . . .
C66C C 0.1028(4) 0.2027(3) 0.1089(3) 0.0238(9) Uani 1 1 d . . . . .
H66C H 0.061480 0.199868 0.149528 0.029 Uiso 1 1 calc R U . . .
C301 C 0.1987(4) 0.2721(3) 0.4107(3) 0.0228(9) Uani 1 1 d . . . . .
C302 C 0.1219(4) 0.3187(3) 0.4521(3) 0.0246(10) Uani 1 1 d . . . . .
H302 H 0.105064 0.321843 0.498706 0.029 Uiso 1 1 calc R U . . .
C303 C 0.0742(4) 0.3603(2) 0.4112(3) 0.0222(9) Uani 1 1 d . . . . .
C304 C 0.1253(4) 0.3373(2) 0.3464(2) 0.0187(8) Uani 1 1 d . . . . .
C305 C 0.1183(4) 0.3612(2) 0.2832(3) 0.0200(9) Uani 1 1 d . . . . .
C306 C 0.0264(4) 0.4046(3) 0.2675(3) 0.0267(10) Uani 1 1 d . . . . .
H306 H -0.038339 0.421223 0.298906 0.032 Uiso 1 1 calc R U . . .
C307 C 0.0300(5) 0.4235(3) 0.2054(3) 0.0297(11) Uani 1 1 d . . . . .
H307 H -0.032866 0.452704 0.193911 0.036 Uiso 1 1 calc R U . . .
C308 C 0.1255(5) 0.3996(3) 0.1607(3) 0.0275(10) Uani 1 1 d . . . . .
H308 H 0.130605 0.412206 0.118289 0.033 Uiso 1 1 calc R U . . .
C309 C 0.2138(4) 0.3566(2) 0.1798(3) 0.0215(9) Uani 1 1 d . . . . .
H309 H 0.279733 0.339786 0.149292 0.026 Uiso 1 1 calc R U . . .
C310 C 0.2723(5) 0.2166(3) 0.4308(3) 0.0270(10) Uani 1 1 d . . . . .
C311 C -0.0095(4) 0.4192(3) 0.4358(3) 0.0250(10) Uani 1 1 d . . . . .
Cu1D Cu 0.66644(5) 0.26640(3) 0.76788(3) 0.01547(13) Uani 1 1 d . . . . .
P1D P 0.47137(9) 0.30473(5) 0.79951(6) 0.0148(2) Uani 1 1 d . . . . .
P2D P 0.66362(9) 0.17566(5) 0.67995(6) 0.0160(2) Uani 1 1 d . . . . .
F1D F 0.7143(4) 0.2419(2) 1.00395(19) 0.0442(9) Uani 1 1 d . . . . .
F2D F 0.7725(4) 0.16822(19) 0.9168(2) 0.0477(9) Uani 1 1 d . . . . .
F3D F 0.6020(3) 0.2224(2) 0.9125(2) 0.0485(10) Uani 1 1 d . . . . .
F4D F 0.9735(3) 0.48953(15) 0.92438(19) 0.0329(7) Uani 1 1 d . . . . .
F5D F 1.1258(3) 0.41908(17) 0.90326(19) 0.0341(7) Uani 1 1 d . . . . .
F6D F 1.0396(3) 0.43928(18) 1.00136(18) 0.0353(7) Uani 1 1 d . . . . .
O1D O 0.4817(3) 0.27052(16) 0.64770(17) 0.0180(6) Uani 1 1 d . . . . .
N1D N 0.7855(3) 0.29221(19) 0.8498(2) 0.0175(7) Uani 1 1 d . . . . .
N2D N 0.7755(3) 0.34250(19) 0.7379(2) 0.0181(7) Uani 1 1 d . . . . .
C11D C 0.4042(4) 0.3554(2) 0.7425(2) 0.0167(8) Uani 1 1 d . . . . .
C12D C 0.4152(4) 0.3308(2) 0.6722(2) 0.0177(8) Uani 1 1 d . . . . .
C13D C 0.3709(4) 0.3667(3) 0.6263(3) 0.0230(9) Uani 1 1 d . . . . .
H13D H 0.378497 0.348344 0.578922 0.028 Uiso 1 1 calc R U . . .
C14D C 0.3146(5) 0.4304(3) 0.6504(3) 0.0273(10) Uani 1 1 d . . . . .
H14D H 0.283591 0.455830 0.619445 0.033 Uiso 1 1 calc R U . . .
C15D C 0.3040(4) 0.4566(3) 0.7193(3) 0.0255(10) Uani 1 1 d . . . . .
H15D H 0.266447 0.500220 0.735441 0.031 Uiso 1 1 calc R U . . .
C16D C 0.3479(4) 0.4197(2) 0.7656(3) 0.0209(9) Uani 1 1 d . . . . .
H16D H 0.339559 0.438172 0.812933 0.025 Uiso 1 1 calc R U . . .
C21D C 0.5022(4) 0.1537(2) 0.6496(2) 0.0177(8) Uani 1 1 d . . . . .
C22D C 0.4225(4) 0.2076(2) 0.6439(2) 0.0187(8) Uani 1 1 d . . . . .
C23D C 0.2935(4) 0.1979(2) 0.6331(3) 0.0218(9) Uani 1 1 d . . . . .
H23D H 0.240820 0.235531 0.630572 0.026 Uiso 1 1 calc R U . . .
C24D C 0.2433(4) 0.1325(3) 0.6260(3) 0.0255(10) Uani 1 1 d . . . . .
H24D H 0.155282 0.125503 0.619694 0.031 Uiso 1 1 calc R U . . .
C25D C 0.3203(5) 0.0768(3) 0.6282(3) 0.0270(10) Uani 1 1 d . . . . .
H25D H 0.286153 0.031592 0.620264 0.032 Uiso 1 1 calc R U . . .
C26D C 0.4480(4) 0.0881(2) 0.6420(3) 0.0234(9) Uani 1 1 d . . . . .
H26D H 0.499622 0.050654 0.646345 0.028 Uiso 1 1 calc R U . . .
C31D C 0.3425(4) 0.2450(2) 0.8044(2) 0.0180(8) Uani 1 1 d . . . . .
C32D C 0.3725(4) 0.1781(2) 0.8085(2) 0.0205(9) Uani 1 1 d . . . . .
H32D H 0.458043 0.164853 0.809139 0.025 Uiso 1 1 calc R U . . .
C33D C 0.2771(5) 0.1304(3) 0.8118(3) 0.0280(10) Uani 1 1 d . . . . .
H33D H 0.298330 0.085153 0.815290 0.034 Uiso 1 1 calc R U . . .
C34D C 0.1517(5) 0.1489(3) 0.8101(3) 0.0281(10) Uani 1 1 d . . . . .
H34D H 0.087273 0.116293 0.811871 0.034 Uiso 1 1 calc R U . . .
C35D C 0.1211(4) 0.2151(3) 0.8058(3) 0.0254(10) Uani 1 1 d . . . . .
H35D H 0.035420 0.227981 0.804738 0.030 Uiso 1 1 calc R U . . .
C36D C 0.2161(4) 0.2632(2) 0.8031(2) 0.0210(9) Uani 1 1 d . . . . .
H36D H 0.194292 0.308597 0.800293 0.025 Uiso 1 1 calc R U . . .
C41D C 0.4747(4) 0.3649(2) 0.8820(2) 0.0174(8) Uani 1 1 d . . . . .
C42D C 0.3913(4) 0.3628(2) 0.9335(2) 0.0200(9) Uani 1 1 d . . . . .
H42D H 0.324154 0.330382 0.925866 0.024 Uiso 1 1 calc R U . . .
C43D C 0.4056(4) 0.4080(3) 0.9964(3) 0.0240(9) Uani 1 1 d . . . . .
H43D H 0.347607 0.406550 1.031429 0.029 Uiso 1 1 calc R U . . .
C44D C 0.5051(4) 0.4559(2) 1.0087(3) 0.0227(9) Uani 1 1 d . . . . .
H44D H 0.514590 0.486594 1.051788 0.027 Uiso 1 1 calc R U . . .
C45D C 0.5892(4) 0.4578(2) 0.9574(3) 0.0202(9) Uani 1 1 d . . . . .
H45D H 0.657226 0.489643 0.965302 0.024 Uiso 1 1 calc R U . . .
C46D C 0.5740(4) 0.4133(2) 0.8945(2) 0.0182(8) Uani 1 1 d . . . . .
H46D H 0.631333 0.415407 0.859333 0.022 Uiso 1 1 calc R U . . .
C51D C 0.7304(4) 0.0942(2) 0.6889(3) 0.0231(9) Uani 1 1 d . . . . .
C52D C 0.7763(5) 0.0908(3) 0.7532(3) 0.0336(12) Uani 1 1 d . . . . .
H52D H 0.771993 0.130056 0.789789 0.040 Uiso 1 1 calc R U . . .
C53D C 0.8280(6) 0.0304(4) 0.7633(4) 0.0473(17) Uani 1 1 d . . . . .
H53D H 0.861338 0.028528 0.806541 0.057 Uiso 1 1 calc R U . . .
C54D C 0.8311(6) -0.0274(3) 0.7102(5) 0.0488(19) Uani 1 1 d . . . . .
H54D H 0.863239 -0.069358 0.717690 0.059 Uiso 1 1 calc R U . . .
C55D C 0.7875(6) -0.0242(3) 0.6459(5) 0.0463(17) Uani 1 1 d . . . . .
H55D H 0.791166 -0.063637 0.609524 0.056 Uiso 1 1 calc R U . . .
C56D C 0.7384(5) 0.0370(3) 0.6352(3) 0.0325(11) Uani 1 1 d . . . . .
H56D H 0.710357 0.039694 0.591237 0.039 Uiso 1 1 calc R U . . .
C61D C 0.7453(4) 0.1908(2) 0.6056(2) 0.0184(8) Uani 1 1 d . . . . .
C62D C 0.8770(4) 0.1961(3) 0.6096(3) 0.0269(10) Uani 1 1 d . . . . .
H62D H 0.919768 0.190629 0.649441 0.032 Uiso 1 1 calc R U . . .
C63D C 0.9441(5) 0.2092(3) 0.5565(3) 0.0331(12) Uani 1 1 d . . . . .
H63D H 1.033091 0.212452 0.559485 0.040 Uiso 1 1 calc R U . . .
C64D C 0.8822(5) 0.2176(3) 0.4978(3) 0.0277(10) Uani 1 1 d . . . . .
H64D H 0.929140 0.226127 0.460822 0.033 Uiso 1 1 calc R U . . .
C65D C 0.7528(4) 0.2136(2) 0.4936(3) 0.0226(9) Uani 1 1 d . . . . .
H65D H 0.710848 0.219606 0.453741 0.027 Uiso 1 1 calc R U . . .
C66D C 0.6837(4) 0.2009(2) 0.5474(2) 0.0197(8) Uani 1 1 d . . . . .
H66D H 0.594530 0.199152 0.544657 0.024 Uiso 1 1 calc R U . . .
C401 C 0.7905(4) 0.2856(2) 0.9147(2) 0.0206(9) Uani 1 1 d . . . . .
C402 C 0.8721(4) 0.3329(3) 0.9545(3) 0.0232(9) Uani 1 1 d . . . . .
H402 H 0.890197 0.337907 1.001463 0.028 Uiso 1 1 calc R U . . .
C403 C 0.9221(4) 0.3716(2) 0.9116(3) 0.0208(9) Uani 1 1 d . . . . .
C404 C 0.8664(4) 0.3457(2) 0.8469(2) 0.0175(8) Uani 1 1 d . . . . .
C405 C 0.8711(4) 0.3673(2) 0.7821(3) 0.0193(9) Uani 1 1 d . . . . .
C406 C 0.9658(4) 0.4089(3) 0.7647(3) 0.0264(10) Uani 1 1 d . . . . .
H406 H 1.032179 0.425842 0.795799 0.032 Uiso 1 1 calc R U . . .
C407 C 0.9616(5) 0.4249(3) 0.7021(3) 0.0288(11) Uani 1 1 d . . . . .
H407 H 1.025164 0.453124 0.689705 0.035 Uiso 1 1 calc R U . . .
C408 C 0.8631(5) 0.3994(3) 0.6566(3) 0.0255(10) Uani 1 1 d . . . . .
H408 H 0.858609 0.409767 0.613087 0.031 Uiso 1 1 calc R U . . .
C409 C 0.7718(4) 0.3583(2) 0.6775(2) 0.0204(9) Uani 1 1 d . . . . .
H409 H 0.704346 0.340927 0.647288 0.025 Uiso 1 1 calc R U . . .
C410 C 0.7189(5) 0.2307(3) 0.9362(3) 0.0246(9) Uani 1 1 d . . . . .
C411 C 1.0133(4) 0.4288(2) 0.9341(3) 0.0251(10) Uani 1 1 d . . . . .
C1 C 0.8942(13) 0.0354(8) 0.9649(8) 0.112(6) Uani 1 1 d . . . . .
H1A H 0.886475 0.081642 0.995169 0.134 Uiso 1 1 calc R U . . .
H1B H 0.828758 0.031152 0.929093 0.134 Uiso 1 1 calc R U . . .
Cl11 Cl 0.8645(2) -0.02452(13) 1.01091(16) 0.0787(8) Uani 1 1 d . . . . .
Cl12 Cl 1.03976(19) 0.02969(12) 0.92698(12) 0.0610(5) Uani 1 1 d . . . . .
C2 C 1.1209(10) 0.0114(10) 0.4682(6) 0.111(6) Uani 1 1 d . . . . .
H2A H 1.178759 -0.027980 0.463959 0.134 Uiso 1 1 calc R U . . .
H2B H 1.171171 0.054090 0.483412 0.134 Uiso 1 1 calc R U . . .
Cl21 Cl 1.05551(19) 0.01050(11) 0.38808(11) 0.0570(4) Uani 1 1 d . . . . .
Cl22 Cl 1.00998(14) 0.00705(9) 0.52997(9) 0.0435(3) Uani 1 1 d . . . . .

loop_
_atom_site_aniso_label
_atom_site_aniso_U_11
_atom_site_aniso_U_22
_atom_site_aniso_U_33
_atom_site_aniso_U_23
_atom_site_aniso_U_13
_atom_site_aniso_U_12
Cu1A 0.0143(3) 0.0148(3) 0.0174(3) 0.0045(2) -0.0003(2) 0.0011(2)
P1A 0.0146(4) 0.0153(5) 0.0162(5) 0.0036(4) 0.0004(3) 0.0001(3)
P2A 0.0156(4) 0.0149(5) 0.0172(5) 0.0026(4) 0.0005(4) 0.0010(3)
F1A 0.0169(13) 0.055(2) 0.070(3) 0.043(2) 0.0088(14) 0.0017(13)
F2A 0.058(2) 0.0235(17) 0.057(3) 0.0114(16) 0.0045(17) -0.0098(14)
F3A 0.0284(15) 0.050(2) 0.059(2) 0.0405(19) -0.0116(14) -0.0082(13)
F4A 0.0384(16) 0.0221(15) 0.047(2) 0.0122(13) 0.0057(14) 0.0072(11)
F5A 0.0313(15) 0.0409(18) 0.0363(19) 0.0228(15) -0.0027(12) 0.0059(12)
F6A 0.0209(14) 0.049(2) 0.066(3) 0.0335(19) 0.0089(14) 0.0145(13)
O1A 0.0168(13) 0.0156(14) 0.0191(16) 0.0047(12) 0.0001(11) 0.0008(10)
N1A 0.0134(16) 0.0172(17) 0.022(2) 0.0070(14) -0.0010(13) 0.0009(12)
N2A 0.0185(16) 0.0175(17) 0.0142(19) 0.0071(14) 0.0000(12) -0.0009(12)
C11A 0.0185(19) 0.016(2) 0.020(2) 0.0060(16) -0.0007(15) -0.0001(14)
C12A 0.0191(19) 0.016(2) 0.017(2) 0.0037(16) -0.0025(15) 0.0006(14)
C13A 0.017(2) 0.026(2) 0.033(3) 0.005(2) 0.0001(17) -0.0013(16)
C14A 0.020(2) 0.024(2) 0.045(3) 0.006(2) -0.008(2) -0.0069(17)
C15A 0.024(2) 0.017(2) 0.028(3) 0.0020(18) -0.0053(17) -0.0022(16)
C16A 0.021(2) 0.017(2) 0.023(2) 0.0025(17) -0.0038(16) 0.0000(15)
C21A 0.0160(18) 0.0154(19) 0.020(2) 0.0044(16) 0.0036(15) 0.0024(14)
C22A 0.0150(18) 0.018(2) 0.020(2) 0.0062(16) 0.0019(15) 0.0021(14)
C23A 0.022(2) 0.022(2) 0.021(2) 0.0056(17) -0.0012(16) 0.0038(15)
C24A 0.028(2) 0.030(3) 0.022(3) 0.0135(19) 0.0012(17) 0.0047(18)
C25A 0.027(2) 0.021(2) 0.032(3) 0.0144(19) 0.0032(18) 0.0031(16)
C26A 0.024(2) 0.018(2) 0.024(3) 0.0079(17) 0.0015(16) 0.0003(15)
C31A 0.0149(18) 0.019(2) 0.021(2) 0.0053(16) 0.0019(15) 0.0020(14)
C32A 0.027(2) 0.021(2) 0.023(2) 0.0075(17) -0.0040(17) -0.0015(16)
C33A 0.038(3) 0.018(2) 0.043(3) 0.011(2) -0.001(2) -0.0022(18)
C34A 0.036(3) 0.027(3) 0.031(3) 0.017(2) 0.007(2) 0.0054(19)
C35A 0.035(3) 0.030(3) 0.021(3) 0.0090(19) 0.0031(18) 0.0048(19)
C36A 0.029(2) 0.019(2) 0.022(2) 0.0055(17) 0.0031(17) -0.0011(16)
C41A 0.0185(19) 0.020(2) 0.021(2) 0.0018(17) -0.0029(15) 0.0011(15)
C42A 0.0171(19) 0.024(2) 0.030(3) 0.0013(19) 0.0031(17) 0.0003(16)
C43A 0.018(2) 0.032(3) 0.047(3) 0.001(2) 0.008(2) -0.0001(18)
C44A 0.016(2) 0.026(3) 0.053(4) -0.003(2) -0.002(2) 0.0036(17)
C45A 0.026(2) 0.019(2) 0.041(3) 0.002(2) -0.010(2) 0.0020(17)
C46A 0.025(2) 0.021(2) 0.021(2) 0.0022(17) -0.0046(17) 0.0011(16)
C51A 0.0187(19) 0.020(2) 0.023(2) 0.0054(17) 0.0002(16) 0.0003(15)
C52A 0.027(2) 0.029(3) 0.036(3) -0.004(2) 0.010(2) -0.0067(19)
C53A 0.029(3) 0.031(3) 0.050(4) -0.002(3) 0.009(2) -0.012(2)
C54A 0.031(2) 0.023(2) 0.045(4) -0.001(2) -0.001(2) -0.0088(18)
C55A 0.045(3) 0.026(3) 0.025(3) -0.001(2) 0.008(2) -0.004(2)
C56A 0.033(2) 0.023(2) 0.024(3) 0.0002(19) 0.0040(19) -0.0033(18)
C61A 0.022(2) 0.018(2) 0.019(2) 0.0012(16) 0.0009(16) -0.0004(15)
C62A 0.037(3) 0.029(3) 0.023(3) 0.010(2) 0.0031(19) 0.0098(19)
C63A 0.066(4) 0.030(3) 0.023(3) 0.012(2) 0.010(2) 0.013(2)
C64A 0.057(4) 0.031(3) 0.030(3) 0.006(2) 0.021(3) -0.003(2)
C65A 0.033(3) 0.047(3) 0.031(3) 0.002(2) 0.012(2) -0.010(2)
C66A 0.022(2) 0.034(3) 0.023(3) 0.006(2) 0.0024(17) -0.0024(18)
C101 0.0145(19) 0.022(2) 0.026(3) 0.0107(18) 0.0002(15) 0.0002(15)
C102 0.0148(19) 0.028(2) 0.028(3) 0.0119(19) 0.0016(16) 0.0007(16)
C103 0.0181(19) 0.021(2) 0.023(2) 0.0097(17) 0.0004(16) 0.0041(15)
C104 0.0168(19) 0.022(2) 0.019(2) 0.0074(17) 0.0005(15) 0.0028(15)
C105 0.0202(19) 0.0156(19) 0.016(2) 0.0040(15) -0.0005(15) 0.0016(14)
C106 0.023(2) 0.020(2) 0.024(2) 0.0097(17) -0.0011(16) 0.0007(15)
C107 0.028(2) 0.018(2) 0.026(3) 0.0085(18) 0.0022(17) -0.0010(16)
C108 0.021(2) 0.022(2) 0.027(3) 0.0083(18) 0.0021(16) -0.0028(15)
C109 0.0174(19) 0.023(2) 0.021(2) 0.0057(17) 0.0013(15) -0.0002(15)
C110 0.0158(19) 0.029(2) 0.035(3) 0.014(2) -0.0002(17) -0.0014(16)
C111 0.020(2) 0.027(2) 0.032(3) 0.011(2) 0.0028(17) 0.0047(17)
Cu1B 0.0144(3) 0.0141(3) 0.0167(3) 0.0046(2) 0.0008(2) -0.0024(2)
P1B 0.0136(4) 0.0147(5) 0.0164(5) 0.0036(4) -0.0001(3) -0.0007(3)
P2B 0.0163(4) 0.0146(5) 0.0160(5) 0.0031(4) 0.0002(4) -0.0030(3)
F1B 0.0224(13) 0.0427(19) 0.049(2) 0.0326(16) 0.0071(12) 0.0044(12)
F2B 0.0350(16) 0.0202(15) 0.057(2) 0.0115(14) 0.0039(14) 0.0035(11)
F3B 0.0175(13) 0.0403(18) 0.059(2) 0.0288(17) -0.0087(13) -0.0011(11)
F4B 0.0200(14) 0.0398(19) 0.062(2) 0.0310(17) -0.0053(13) -0.0120(12)
F5B 0.0327(15) 0.0365(17) 0.0327(18) 0.0191(14) 0.0046(12) -0.0064(12)
F6B 0.0373(16) 0.0193(14) 0.044(2) 0.0096(13) -0.0026(13) -0.0056(11)
O1B 0.0168(13) 0.0172(15) 0.0183(16) 0.0050(12) -0.0002(11) -0.0007(10)
N1B 0.0137(15) 0.0163(17) 0.020(2) 0.0063(14) 0.0004(12) -0.0028(12)
N2B 0.0159(16) 0.0170(17) 0.020(2) 0.0061(14) -0.0005(13) -0.0009(12)
C11B 0.0184(19) 0.0158(19) 0.018(2) 0.0058(16) 0.0017(15) -0.0010(14)
C12B 0.0170(19) 0.016(2) 0.019(2) 0.0038(16) 0.0019(15) -0.0006(14)
C13B 0.017(2) 0.024(2) 0.032(3) 0.0042(19) 0.0004(17) 0.0007(16)
C14B 0.020(2) 0.024(2) 0.036(3) 0.001(2) 0.0034(18) 0.0047(16)
C15B 0.022(2) 0.018(2) 0.029(3) 0.0041(18) 0.0036(17) 0.0011(15)
C16B 0.0208(19) 0.015(2) 0.020(2) 0.0009(16) 0.0039(15) -0.0017(15)
C21B 0.0164(18) 0.018(2) 0.018(2) 0.0062(16) -0.0027(14) -0.0033(14)
C22B 0.0149(18) 0.018(2) 0.020(2) 0.0072(16) -0.0043(14) -0.0028(14)
C23B 0.0193(19) 0.027(2) 0.022(2) 0.0071(18) 0.0022(16) -0.0031(16)
C24B 0.025(2) 0.027(2) 0.022(2) 0.0134(18) 0.0022(16) -0.0058(17)
C25B 0.025(2) 0.020(2) 0.032(3) 0.0138(19) 0.0002(18) -0.0036(16)
C26B 0.022(2) 0.019(2) 0.025(3) 0.0082(17) -0.0003(16) -0.0035(15)
C31B 0.0169(18) 0.018(2) 0.021(2) 0.0051(16) -0.0024(15) -0.0029(14)
C32B 0.026(2) 0.025(2) 0.019(2) 0.0055(18) -0.0020(17) -0.0005(16)
C33B 0.031(2) 0.031(3) 0.023(3) 0.008(2) -0.0035(18) -0.0056(19)
C34B 0.033(2) 0.028(3) 0.038(3) 0.018(2) -0.008(2) -0.0072(19)
C35B 0.033(3) 0.019(2) 0.044(3) 0.016(2) 0.003(2) 0.0002(17)
C36B 0.023(2) 0.020(2) 0.027(3) 0.0070(18) 0.0013(17) 0.0006(15)
C41B 0.0131(17) 0.022(2) 0.022(2) 0.0031(17) 0.0038(15) -0.0007(14)
C42B 0.022(2) 0.023(2) 0.020(2) 0.0019(17) 0.0023(16) -0.0026(16)
C43B 0.023(2) 0.017(2) 0.035(3) 0.0012(18) 0.0084(18) -0.0030(16)
C44B 0.017(2) 0.023(2) 0.042(3) -0.003(2) 0.0034(18) -0.0035(16)
C45B 0.018(2) 0.030(3) 0.038(3) -0.002(2) -0.0067(18) -0.0008(17)
C46B 0.0164(19) 0.024(2) 0.030(3) 0.0059(19) -0.0025(17) -0.0027(16)
C51B 0.022(2) 0.019(2) 0.021(2) 0.0038(17) 0.0026(16) -0.0020(15)
C52B 0.034(3) 0.020(2) 0.030(3) 0.0005(19) -0.009(2) 0.0017(18)
C53B 0.053(3) 0.022(3) 0.035(3) 0.000(2) -0.012(2) 0.003(2)
C54B 0.051(3) 0.021(2) 0.031(3) 0.003(2) 0.003(2) 0.013(2)
C55B 0.030(2) 0.028(3) 0.041(3) 0.006(2) 0.002(2) 0.0075(19)
C56B 0.024(2) 0.021(2) 0.032(3) 0.0009(19) -0.0011(18) -0.0019(16)
C61B 0.025(2) 0.0148(19) 0.019(2) 0.0054(16) -0.0020(16) -0.0024(15)
C62B 0.023(2) 0.033(3) 0.025(3) 0.008(2) -0.0008(17) 0.0026(18)
C63B 0.030(3) 0.047(3) 0.025(3) 0.002(2) -0.007(2) 0.007(2)
C64B 0.048(3) 0.041(3) 0.027(3) 0.008(2) -0.013(2) 0.009(2)
C65B 0.057(4) 0.039(3) 0.021(3) 0.014(2) -0.008(2) -0.010(2)
C66B 0.033(2) 0.033(3) 0.020(3) 0.0089(19) -0.0010(18) -0.0075(19)
C201 0.0149(18) 0.021(2) 0.026(3) 0.0099(17) -0.0002(16) -0.0013(15)
C202 0.0167(19) 0.025(2) 0.024(2) 0.0103(18) 0.0002(16) -0.0027(15)
C203 0.0177(19) 0.018(2) 0.024(2) 0.0081(17) 0.0006(15) -0.0045(15)
C204 0.020(2) 0.019(2) 0.017(2) 0.0069(16) 0.0010(15) -0.0015(14)
C205 0.0203(19) 0.0166(19) 0.016(2) 0.0034(15) 0.0010(15) -0.0018(14)
C206 0.023(2) 0.020(2) 0.025(3) 0.0091(18) 0.0026(17) -0.0029(15)
C207 0.025(2) 0.019(2) 0.028(3) 0.0101(18) -0.0012(17) 0.0024(16)
C208 0.021(2) 0.024(2) 0.026(3) 0.0101(18) 0.0001(16) 0.0020(15)
C209 0.0184(19) 0.020(2) 0.023(2) 0.0066(17) -0.0007(16) -0.0005(15)
C210 0.0137(19) 0.027(2) 0.036(3) 0.014(2) 0.0002(17) -0.0011(15)
C211 0.021(2) 0.025(2) 0.033(3) 0.013(2) -0.0021(17) -0.0062(16)
Cu1C 0.0175(3) 0.0162(3) 0.0154(3) 0.0054(2) 0.0004(2) -0.0011(2)
P1C 0.0171(5) 0.0142(5) 0.0157(5) 0.0051(4) -0.0011(4) -0.0013(3)
P2C 0.0183(5) 0.0144(5) 0.0157(5) 0.0052(4) -0.0009(4) -0.0017(3)
F1C 0.035(2) 0.077(3) 0.140(6) 0.082(4) 0.009(2) 0.0113(19)
F2C 0.158(6) 0.025(2) 0.062(3) 0.004(2) -0.047(3) 0.021(2)
F3C 0.073(3) 0.098(4) 0.042(3) 0.050(3) 0.027(2) 0.041(3)
F4C 0.0506(19) 0.0313(17) 0.0287(18) 0.0039(13) 0.0191(14) 0.0018(13)
F5C 0.0200(13) 0.0352(17) 0.050(2) -0.0023(15) 0.0051(12) -0.0013(11)
F6C 0.0352(15) 0.0220(14) 0.0379(19) 0.0061(12) 0.0071(12) -0.0058(11)
O1C 0.0205(14) 0.0143(14) 0.0174(16) 0.0056(11) -0.0010(11) -0.0023(11)
N1C 0.0184(16) 0.0192(18) 0.020(2) 0.0064(14) 0.0012(13) -0.0021(13)
N2C 0.0197(16) 0.0157(17) 0.020(2) 0.0068(14) 0.0002(13) -0.0014(12)
C11C 0.0177(18) 0.016(2) 0.021(2) 0.0066(16) -0.0008(15) -0.0003(14)
C12C 0.022(2) 0.018(2) 0.023(2) 0.0064(17) -0.0005(16) -0.0018(15)
C13C 0.025(2) 0.021(2) 0.033(3) 0.0087(19) -0.0016(18) -0.0042(16)
C14C 0.030(2) 0.022(2) 0.029(3) 0.0151(19) -0.0001(18) -0.0061(17)
C15C 0.027(2) 0.023(2) 0.021(2) 0.0107(18) -0.0014(17) -0.0029(16)
C16C 0.0184(18) 0.015(2) 0.020(2) 0.0070(16) -0.0020(15) -0.0026(14)
C21C 0.0195(19) 0.015(2) 0.017(2) 0.0027(15) -0.0023(15) -0.0005(14)
C22C 0.022(2) 0.015(2) 0.015(2) 0.0031(15) -0.0004(15) 0.0005(14)
C23C 0.022(2) 0.022(2) 0.019(2) 0.0070(17) 0.0006(15) -0.0030(16)
C24C 0.021(2) 0.027(2) 0.022(2) 0.0054(18) 0.0020(16) 0.0040(17)
C25C 0.027(2) 0.020(2) 0.032(3) 0.0050(19) -0.0004(18) 0.0041(17)
C26C 0.025(2) 0.015(2) 0.024(2) 0.0020(17) -0.0010(17) 0.0005(15)
C31C 0.021(2) 0.018(2) 0.015(2) 0.0037(15) -0.0013(15) 0.0012(15)
C32C 0.022(2) 0.019(2) 0.023(2) 0.0041(17) -0.0018(16) 0.0001(15)
C33C 0.021(2) 0.028(2) 0.025(3) 0.0025(19) -0.0026(17) 0.0038(17)
C34C 0.028(2) 0.028(3) 0.029(3) 0.004(2) -0.0025(19) 0.0131(18)
C35C 0.036(3) 0.022(2) 0.026(3) 0.0091(19) -0.0014(19) 0.0037(18)
C36C 0.024(2) 0.018(2) 0.018(2) 0.0068(16) -0.0012(16) -0.0014(15)
C41C 0.0187(18) 0.0145(19) 0.017(2) 0.0043(15) 0.0014(15) -0.0014(14)
C42C 0.0195(19) 0.015(2) 0.024(2) 0.0049(16) -0.0027(15) -0.0013(14)
C43C 0.020(2) 0.019(2) 0.025(2) 0.0057(17) 0.0030(16) -0.0016(15)
C44C 0.028(2) 0.021(2) 0.020(2) 0.0022(17) 0.0033(17) -0.0031(16)
C45C 0.027(2) 0.027(2) 0.017(2) 0.0050(18) -0.0038(16) -0.0004(17)
C46C 0.025(2) 0.022(2) 0.019(2) 0.0064(17) 0.0012(16) 0.0021(16)
C51C 0.0197(19) 0.019(2) 0.023(2) 0.0086(17) -0.0002(16) -0.0035(15)
C52C 0.025(2) 0.020(2) 0.026(3) 0.0083(18) -0.0002(17) -0.0048(16)
C53C 0.030(2) 0.023(2) 0.033(3) 0.0072(19) -0.0031(19) -0.0080(17)
C54C 0.033(3) 0.023(2) 0.041(3) 0.013(2) -0.002(2) -0.0067(18)
C55C 0.051(3) 0.028(3) 0.035(3) 0.017(2) -0.006(2) -0.009(2)
C56C 0.041(3) 0.027(3) 0.026(3) 0.011(2) -0.004(2) -0.007(2)
C61C 0.0176(19) 0.017(2) 0.022(2) 0.0071(16) -0.0029(15) -0.0022(14)
C62C 0.0214(19) 0.017(2) 0.021(2) 0.0040(16) 0.0007(15) -0.0003(14)
C63C 0.029(2) 0.024(2) 0.020(2) 0.0079(18) 0.0004(17) 0.0001(17)
C64C 0.028(2) 0.030(3) 0.026(3) 0.010(2) -0.0037(18) 0.0045(18)
C65C 0.021(2) 0.034(3) 0.029(3) 0.011(2) -0.0035(18) 0.0027(18)
C66C 0.023(2) 0.026(2) 0.023(3) 0.0060(18) 0.0000(17) 0.0007(16)
C301 0.025(2) 0.025(2) 0.020(2) 0.0074(18) 0.0015(16) -0.0038(16)
C302 0.027(2) 0.024(2) 0.022(3) 0.0044(18) 0.0070(17) -0.0084(17)
C303 0.022(2) 0.020(2) 0.023(3) 0.0015(17) 0.0068(16) -0.0034(16)
C304 0.0155(18) 0.021(2) 0.020(2) 0.0050(16) 0.0008(15) -0.0041(14)
C305 0.0163(18) 0.018(2) 0.026(2) 0.0041(17) -0.0004(15) -0.0020(14)
C306 0.021(2) 0.028(2) 0.033(3) 0.011(2) 0.0011(18) 0.0037(17)
C307 0.028(2) 0.030(3) 0.035(3) 0.014(2) -0.0031(19) 0.0054(18)
C308 0.028(2) 0.028(2) 0.031(3) 0.019(2) -0.0028(19) -0.0004(18)
C309 0.024(2) 0.020(2) 0.022(2) 0.0087(17) -0.0001(16) -0.0003(15)
C310 0.036(3) 0.031(3) 0.017(2) 0.0101(19) 0.0052(18) -0.0022(19)
C311 0.025(2) 0.021(2) 0.027(3) -0.0010(18) 0.0099(18) -0.0066(16)
Cu1D 0.0162(3) 0.0149(3) 0.0160(3) 0.0049(2) -0.0001(2) -0.0002(2)
P1D 0.0165(4) 0.0127(5) 0.0154(5) 0.0041(4) 0.0005(3) 0.0000(3)
P2D 0.0187(5) 0.0135(5) 0.0167(5) 0.0049(4) 0.0011(4) 0.0007(3)
F1D 0.062(2) 0.052(2) 0.0225(18) 0.0170(16) 0.0023(15) -0.0101(17)
F2D 0.068(2) 0.0246(17) 0.056(3) 0.0197(16) 0.0175(19) 0.0048(15)
F3D 0.0357(18) 0.058(2) 0.065(3) 0.044(2) -0.0176(16) -0.0193(16)
F4D 0.0339(16) 0.0188(14) 0.047(2) 0.0094(13) -0.0105(13) 0.0023(11)
F5D 0.0196(13) 0.0353(17) 0.042(2) -0.0012(14) -0.0031(12) -0.0009(11)
F6D 0.0445(18) 0.0317(17) 0.0284(18) 0.0050(13) -0.0168(13) -0.0056(13)
O1D 0.0180(13) 0.0147(15) 0.0222(17) 0.0061(12) 0.0006(11) -0.0001(11)
N1D 0.0175(16) 0.0179(17) 0.0177(19) 0.0053(14) -0.0027(13) 0.0010(12)
N2D 0.0176(16) 0.0178(17) 0.020(2) 0.0060(14) 0.0007(13) 0.0003(12)
C11D 0.0170(18) 0.0149(19) 0.019(2) 0.0060(16) 0.0010(14) 0.0002(14)
C12D 0.0177(18) 0.016(2) 0.021(2) 0.0067(16) 0.0012(15) 0.0018(14)
C13D 0.025(2) 0.023(2) 0.023(2) 0.0114(18) 0.0019(17) 0.0034(16)
C14D 0.030(2) 0.025(2) 0.033(3) 0.019(2) 0.0011(19) 0.0074(18)
C15D 0.024(2) 0.018(2) 0.036(3) 0.0110(19) 0.0026(18) 0.0041(16)
C16D 0.0189(19) 0.017(2) 0.027(3) 0.0059(17) 0.0003(16) 0.0010(15)
C21D 0.0201(19) 0.016(2) 0.016(2) 0.0030(15) -0.0005(15) -0.0020(15)
C22D 0.022(2) 0.015(2) 0.018(2) 0.0039(16) -0.0010(15) -0.0039(15)
C23D 0.021(2) 0.024(2) 0.020(2) 0.0041(17) -0.0038(16) -0.0012(16)
C24D 0.021(2) 0.031(3) 0.024(3) 0.0047(19) -0.0034(17) -0.0084(17)
C25D 0.028(2) 0.022(2) 0.031(3) 0.0048(19) 0.0007(19) -0.0060(17)
C26D 0.028(2) 0.014(2) 0.028(3) 0.0033(17) 0.0024(18) -0.0031(16)
C31D 0.022(2) 0.017(2) 0.014(2) 0.0011(15) -0.0008(15) -0.0018(15)
C32D 0.025(2) 0.016(2) 0.020(2) 0.0045(16) 0.0026(16) -0.0003(15)
C33D 0.037(3) 0.018(2) 0.029(3) 0.0064(18) 0.0030(19) -0.0059(18)
C34D 0.032(2) 0.027(2) 0.025(3) 0.0044(19) 0.0037(18) -0.0126(18)
C35D 0.022(2) 0.030(3) 0.023(3) 0.0029(19) 0.0016(17) -0.0063(17)
C36D 0.022(2) 0.019(2) 0.021(2) 0.0018(16) 0.0015(16) -0.0013(16)
C41D 0.0191(19) 0.0136(19) 0.021(2) 0.0074(16) -0.0022(15) 0.0006(14)
C42D 0.022(2) 0.017(2) 0.021(2) 0.0041(16) 0.0006(16) -0.0018(15)
C43D 0.026(2) 0.025(2) 0.020(2) 0.0038(18) 0.0044(17) -0.0017(17)
C44D 0.027(2) 0.020(2) 0.019(2) 0.0011(17) -0.0048(16) -0.0005(16)
C45D 0.022(2) 0.015(2) 0.025(2) 0.0061(16) -0.0028(16) 0.0003(14)
C46D 0.0172(18) 0.016(2) 0.021(2) 0.0040(16) 0.0000(15) 0.0003(14)
C51D 0.020(2) 0.020(2) 0.031(3) 0.0104(18) 0.0081(17) 0.0036(15)
C52D 0.032(3) 0.038(3) 0.036(3) 0.020(2) 0.006(2) 0.011(2)
C53D 0.038(3) 0.058(4) 0.060(5) 0.041(4) 0.014(3) 0.016(3)
C54D 0.039(3) 0.036(3) 0.087(6) 0.045(4) 0.029(3) 0.017(2)
C55D 0.035(3) 0.022(3) 0.083(6) 0.014(3) 0.019(3) 0.007(2)
C56D 0.037(3) 0.020(2) 0.040(3) 0.004(2) 0.004(2) 0.0048(18)
C61D 0.021(2) 0.0150(19) 0.020(2) 0.0055(15) 0.0028(15) 0.0002(14)
C62D 0.024(2) 0.034(3) 0.026(3) 0.013(2) -0.0005(18) 0.0013(18)
C63D 0.022(2) 0.045(3) 0.036(3) 0.017(2) 0.004(2) -0.003(2)
C64D 0.032(2) 0.033(3) 0.020(3) 0.0101(19) 0.0046(18) -0.0064(19)
C65D 0.031(2) 0.020(2) 0.016(2) 0.0030(16) 0.0006(17) -0.0019(16)
C66D 0.023(2) 0.017(2) 0.018(2) 0.0032(16) -0.0007(15) -0.0030(14)
C401 0.022(2) 0.020(2) 0.021(2) 0.0083(17) -0.0027(16) 0.0036(15)
C402 0.027(2) 0.025(2) 0.018(2) 0.0051(18) -0.0058(17) 0.0039(17)
C403 0.0200(19) 0.018(2) 0.024(3) 0.0034(17) -0.0048(16) 0.0028(15)
C404 0.0156(18) 0.0161(19) 0.022(2) 0.0065(16) -0.0015(15) 0.0015(14)
C405 0.0160(18) 0.018(2) 0.024(2) 0.0044(17) -0.0014(15) 0.0016(14)
C406 0.023(2) 0.028(2) 0.031(3) 0.011(2) -0.0031(18) -0.0064(17)
C407 0.024(2) 0.033(3) 0.035(3) 0.018(2) 0.0016(19) -0.0051(18)
C408 0.027(2) 0.027(2) 0.027(3) 0.0149(19) 0.0012(18) -0.0006(17)
C409 0.022(2) 0.019(2) 0.022(2) 0.0082(17) 0.0003(16) 0.0001(15)
C410 0.032(2) 0.027(2) 0.018(2) 0.0123(18) -0.0045(17) 0.0011(18)
C411 0.026(2) 0.018(2) 0.029(3) 0.0023(18) -0.0092(18) 0.0025(16)
C1 0.117(9) 0.132(12) 0.119(11) 0.091(10) 0.071(9) 0.077(9)
Cl11 0.0885(15) 0.0604(12) 0.0986(19) 0.0391(12) 0.0532(14) 0.0314(11)
Cl12 0.0612(10) 0.0639(12) 0.0650(13) 0.0291(10) 0.0091(8) -0.0036(8)
C2 0.056(5) 0.218(18) 0.062(7) 0.036(9) -0.001(4) -0.048(8)
Cl21 0.0621(10) 0.0623(11) 0.0500(11) 0.0194(8) 0.0033(8) -0.0020(8)
Cl22 0.0402(7) 0.0477(8) 0.0414(8) 0.0081(6) -0.0032(6) -0.0140(6)

loop_
_atom_type_symbol
_atom_type_description
_atom_type_scat_dispersion_real
_atom_type_scat_dispersion_imag
_atom_type_scat_source
C C 0.0181 0.0091 'International Tables Vol C Tables 4.2.6.8 and 6.1.1.4'
H H 0.0000 0.0000 'International Tables Vol C Tables 4.2.6.8 and 6.1.1.4'
Cl Cl 0.3639 0.7018 'International Tables Vol C Tables 4.2.6.8 and 6.1.1.4'
Cu Cu -1.9646 0.5888 'International Tables Vol C Tables 4.2.6.8 and 6.1.1.4'
F F 0.0727 0.0534 'International Tables Vol C Tables 4.2.6.8 and 6.1.1.4'
N N 0.0311 0.0180 'International Tables Vol C Tables 4.2.6.8 and 6.1.1.4'
O O 0.0492 0.0322 'International Tables Vol C Tables 4.2.6.8 and 6.1.1.4'
P P 0.2955 0.4335 'International Tables Vol C Tables 4.2.6.8 and 6.1.1.4'

loop_
_geom_angle_atom_site_label_1
_geom_angle_atom_site_label_2
_geom_angle_atom_site_label_3
_geom_angle
_geom_angle_site_symmetry_1
_geom_angle_site_symmetry_3
_geom_angle_publ_flag
N1A Cu1A N2A 80.89(15) . . ?
N1A Cu1A P2A 129.13(12) . . ?
N2A Cu1A P2A 108.22(11) . . ?
N1A Cu1A P1A 108.47(12) . . ?
N2A Cu1A P1A 106.33(11) . . ?
P2A Cu1A P1A 115.77(5) . . ?
C41A P1A C31A 104.7(2) . . ?
C41A P1A C11A 101.5(2) . . ?
C31A P1A C11A 101.9(2) . . ?
C41A P1A Cu1A 108.52(16) . . ?
C31A P1A Cu1A 125.87(15) . . ?
C11A P1A Cu1A 111.64(16) . . ?
C61A P2A C51A 104.6(2) . . ?
C61A P2A C21A 105.8(2) . . ?
C51A P2A C21A 103.7(2) . . ?
C61A P2A Cu1A 113.65(15) . . ?
C51A P2A Cu1A 119.95(14) . . ?
C21A P2A Cu1A 107.94(14) . . ?
C22A O1A C12A 117.9(4) . . ?
C101 N1A C104 107.1(4) . . ?
C101 N1A Cu1A 137.4(3) . . ?
C104 N1A Cu1A 113.7(3) . . ?
C109 N2A C105 118.3(4) . . ?
C109 N2A Cu1A 128.4(3) . . ?
C105 N2A Cu1A 112.9(3) . . ?
C12A C11A C16A 117.6(4) . . ?
C12A C11A P1A 119.9(3) . . ?
C16A C11A P1A 122.4(3) . . ?
C13A C12A C11A 121.9(4) . . ?
C13A C12A O1A 118.6(4) . . ?
C11A C12A O1A 119.3(4) . . ?
C14A C13A C12A 119.3(4) . . ?
C14A C13A H13A 120.3 . . ?
C12A C13A H13A 120.3 . . ?
C13A C14A C15A 120.6(4) . . ?
C13A C14A H14A 119.7 . . ?
C15A C14A H14A 119.7 . . ?
C14A C15A C16A 119.4(4) . . ?
C14A C15A H15A 120.3 . . ?
C16A C15A H15A 120.3 . . ?
C15A C16A C11A 121.1(4) . . ?
C15A C16A H16A 119.5 . . ?
C11A C16A H16A 119.5 . . ?
C26A C21A C22A 117.9(4) . . ?
C26A C21A P2A 123.3(3) . . ?
C22A C21A P2A 118.2(3) . . ?
C23A C22A O1A 122.0(4) . . ?
C23A C22A C21A 121.8(4) . . ?
O1A C22A C21A 116.2(4) . . ?
C22A C23A C24A 119.1(4) . . ?
C22A C23A H23A 120.5 . . ?
C24A C23A H23A 120.5 . . ?
C23A C24A C25A 120.5(5) . . ?
C23A C24A H24A 119.8 . . ?
C25A C24A H24A 119.8 . . ?
C24A C25A C26A 119.9(5) . . ?
C24A C25A H25A 120.0 . . ?
C26A C25A H25A 120.0 . . ?
C25A C26A C21A 120.7(4) . . ?
C25A C26A H26A 119.6 . . ?
C21A C26A H26A 119.6 . . ?
C32A C31A C36A 118.8(5) . . ?
C32A C31A P1A 118.5(4) . . ?
C36A C31A P1A 122.7(4) . . ?
C33A C32A C31A 120.2(5) . . ?
C33A C32A H32A 119.9 . . ?
C31A C32A H32A 119.9 . . ?
C34A C33A C32A 120.8(5) . . ?
C34A C33A H33A 119.6 . . ?
C32A C33A H33A 119.6 . . ?
C33A C34A C35A 120.1(5) . . ?
C33A C34A H34A 119.9 . . ?
C35A C34A H34A 119.9 . . ?
C34A C35A C36A 119.2(5) . . ?
C34A C35A H35A 120.4 . . ?
C36A C35A H35A 120.4 . . ?
C35A C36A C31A 121.0(5) . . ?
C35A C36A H36A 119.5 . . ?
C31A C36A H36A 119.5 . . ?
C42A C41A C46A 120.4(4) . . ?
C42A C41A P1A 123.1(4) . . ?
C46A C41A P1A 116.3(4) . . ?
C41A C42A C43A 119.0(5) . . ?
C41A C42A H42A 120.5 . . ?
C43A C42A H42A 120.5 . . ?
C44A C43A C42A 120.2(5) . . ?
C44A C43A H43A 119.9 . . ?
C42A C43A H43A 119.9 . . ?
C43A C44A C45A 121.3(5) . . ?
C43A C44A H44A 119.3 . . ?
C45A C44A H44A 119.3 . . ?
C46A C45A C44A 118.7(5) . . ?
C46A C45A H45A 120.6 . . ?
C44A C45A H45A 120.6 . . ?
C45A C46A C41A 120.3(5) . . ?
C45A C46A H46A 119.8 . . ?
C41A C46A H46A 119.8 . . ?
C56A C51A C52A 118.1(4) . . ?
C56A C51A P2A 123.4(4) . . ?
C52A C51A P2A 118.4(4) . . ?
C53A C52A C51A 120.6(5) . . ?
C53A C52A H52A 119.7 . . ?
C51A C52A H52A 119.7 . . ?
C54A C53A C52A 120.7(5) . . ?
C54A C53A H53A 119.7 . . ?
C52A C53A H53A 119.7 . . ?
C53A C54A C55A 119.0(5) . . ?
C53A C54A H54A 120.5 . . ?
C55A C54A H54A 120.5 . . ?
C54A C55A C56A 120.8(5) . . ?
C54A C55A H55A 119.6 . . ?
C56A C55A H55A 119.6 . . ?
C51A C56A C55A 120.8(5) . . ?
C51A C56A H56A 119.6 . . ?
C55A C56A H56A 119.6 . . ?
C62A C61A C66A 119.8(5) . . ?
C62A C61A P2A 118.1(4) . . ?
C66A C61A P2A 122.0(4) . . ?
C61A C62A C63A 120.1(5) . . ?
C61A C62A H62A 120.0 . . ?
C63A C62A H62A 120.0 . . ?
C64A C63A C62A 119.3(6) . . ?
C64A C63A H63A 120.4 . . ?
C62A C63A H63A 120.4 . . ?
C65A C64A C63A 121.1(5) . . ?
C65A C64A H64A 119.4 . . ?
C63A C64A H64A 119.4 . . ?
C64A C65A C66A 120.0(6) . . ?
C64A C65A H65A 120.0 . . ?
C66A C65A H65A 120.0 . . ?
C65A C66A C61A 119.6(5) . . ?
C65A C66A H66A 120.2 . . ?
C61A C66A H66A 120.2 . . ?
N1A C101 C102 111.0(4) . . ?
N1A C101 C110 121.9(4) . . ?
C102 C101 C110 127.0(4) . . ?
C101 C102 C103 105.7(4) . . ?
C101 C102 H102 127.1 . . ?
C103 C102 H102 127.1 . . ?
C102 C103 C104 106.7(4) . . ?
C102 C103 C111 123.2(4) . . ?
C104 C103 C111 130.1(4) . . ?
N1A C104 C103 109.4(4) . . ?
N1A C104 C105 117.6(4) . . ?
C103 C104 C105 133.0(5) . . ?
N2A C105 C106 121.5(4) . . ?
N2A C105 C104 113.9(4) . . ?
C106 C105 C104 124.6(4) . . ?
C105 C106 C107 119.5(4) . . ?
C105 C106 H106 120.3 . . ?
C107 C106 H106 120.3 . . ?
C108 C107 C106 119.4(5) . . ?
C108 C107 H107 120.3 . . ?
C106 C107 H107 120.3 . . ?
C107 C108 C109 118.0(4) . . ?
C107 C108 H108 121.0 . . ?
C109 C108 H108 121.0 . . ?
N2A C109 C108 123.3(4) . . ?
N2A C109 H109 118.3 . . ?
C108 C109 H109 118.3 . . ?
F3A C110 F1A 106.8(5) . . ?
F3A C110 F2A 106.0(4) . . ?
F1A C110 F2A 104.5(4) . . ?
F3A C110 C101 113.3(4) . . ?
F1A C110 C101 111.7(4) . . ?
F2A C110 C101 113.9(5) . . ?
F5A C111 F6A 105.7(4) . . ?
F5A C111 F4A 105.6(4) . . ?
F6A C111 F4A 106.4(4) . . ?
F5A C111 C103 114.7(4) . . ?
F6A C111 C103 110.6(4) . . ?
F4A C111 C103 113.2(4) . . ?
N1B Cu1B N2B 80.61(15) . . ?
N1B Cu1B P2B 130.85(11) . . ?
N2B Cu1B P2B 108.13(11) . . ?
N1B Cu1B P1B 107.79(12) . . ?
N2B Cu1B P1B 107.42(11) . . ?
P2B Cu1B P1B 114.56(5) . . ?
C11B P1B C41B 101.19(19) . . ?
C11B P1B C31B 102.3(2) . . ?
C41B P1B C31B 104.7(2) . . ?
C11B P1B Cu1B 111.18(16) . . ?
C41B P1B Cu1B 109.59(16) . . ?
C31B P1B Cu1B 125.19(15) . . ?
C21B P2B C51B 103.0(2) . . ?
C21B P2B C61B 105.0(2) . . ?
C51B P2B C61B 102.8(2) . . ?
C21B P2B Cu1B 108.39(14) . . ?
C51B P2B Cu1B 121.15(15) . . ?
C61B P2B Cu1B 114.83(15) . . ?
C12B O1B C22B 117.2(4) . . ?
C201 N1B C204 106.5(4) . . ?
C201 N1B Cu1B 137.9(3) . . ?
C204 N1B Cu1B 113.7(3) . . ?
C209 N2B C205 119.0(4) . . ?
C209 N2B Cu1B 128.0(3) . . ?
C205 N2B Cu1B 112.5(3) . . ?
C16B C11B C12B 118.5(4) . . ?
C16B C11B P1B 122.3(3) . . ?
C12B C11B P1B 119.2(3) . . ?
C13B C12B O1B 118.5(4) . . ?
C13B C12B C11B 120.9(4) . . ?
O1B C12B C11B 120.5(4) . . ?
C14B C13B C12B 119.1(4) . . ?
C14B C13B H13B 120.4 . . ?
C12B C13B H13B 120.4 . . ?
C13B C14B C15B 120.7(4) . . ?
C13B C14B H14B 119.6 . . ?
C15B C14B H14B 119.6 . . ?
C16B C15B C14B 120.1(5) . . ?
C16B C15B H15B 120.0 . . ?
C14B C15B H15B 120.0 . . ?
C15B C16B C11B 120.6(4) . . ?
C15B C16B H16B 119.7 . . ?
C11B C16B H16B 119.7 . . ?
C22B C21B C26B 117.3(4) . . ?
C22B C21B P2B 117.9(3) . . ?
C26B C21B P2B 124.1(3) . . ?
C23B C22B O1B 122.7(4) . . ?
C23B C22B C21B 121.8(4) . . ?
O1B C22B C21B 115.4(4) . . ?
C22B C23B C24B 119.5(4) . . ?
C22B C23B H23B 120.3 . . ?
C24B C23B H23B 120.3 . . ?
C23B C24B C25B 120.6(5) . . ?
C23B C24B H24B 119.7 . . ?
C25B C24B H24B 119.7 . . ?
C24B C25B C26B 119.6(4) . . ?
C24B C25B H25B 120.2 . . ?
C26B C25B H25B 120.2 . . ?
C25B C26B C21B 121.1(4) . . ?
C25B C26B H26B 119.4 . . ?
C21B C26B H26B 119.4 . . ?
C32B C31B C36B 118.5(5) . . ?
C32B C31B P1B 123.0(4) . . ?
C36B C31B P1B 118.5(4) . . ?
C33B C32B C31B 120.9(5) . . ?
C33B C32B H32B 119.5 . . ?
C31B C32B H32B 119.5 . . ?
C32B C33B C34B 120.6(5) . . ?
C32B C33B H33B 119.7 . . ?
C34B C33B H33B 119.7 . . ?
C35B C34B C33B 119.1(5) . . ?
C35B C34B H34B 120.4 . . ?
C33B C34B H34B 120.4 . . ?
C34B C35B C36B 120.6(5) . . ?
C34B C35B H35B 119.7 . . ?
C36B C35B H35B 119.7 . . ?
C31B C36B C35B 120.3(5) . . ?
C31B C36B H36B 119.9 . . ?
C35B C36B H36B 119.9 . . ?
C42B C41B C46B 119.2(4) . . ?
C42B C41B P1B 116.9(4) . . ?
C46B C41B P1B 123.8(4) . . ?
C41B C42B C43B 121.1(5) . . ?
C41B C42B H42B 119.5 . . ?
C43B C42B H42B 119.5 . . ?
C42B C43B C44B 119.3(5) . . ?
C42B C43B H43B 120.4 . . ?
C44B C43B H43B 120.4 . . ?
C45B C44B C43B 120.4(4) . . ?
C45B C44B H44B 119.8 . . ?
C43B C44B H44B 119.8 . . ?
C44B C45B C46B 120.1(5) . . ?
C44B C45B H45B 120.0 . . ?
C46B C45B H45B 120.0 . . ?
C41B C46B C45B 120.0(5) . . ?
C41B C46B H46B 120.0 . . ?
C45B C46B H46B 120.0 . . ?
C56B C51B C52B 120.1(4) . . ?
C56B C51B P2B 117.9(3) . . ?
C52B C51B P2B 122.0(4) . . ?
C53B C52B C51B 119.8(5) . . ?
C53B C52B H52B 120.1 . . ?
C51B C52B H52B 120.1 . . ?
C52B C53B C54B 119.5(5) . . ?
C52B C53B H53B 120.2 . . ?
C54B C53B H53B 120.2 . . ?
C55B C54B C53B 120.7(5) . . ?
C55B C54B H54B 119.7 . . ?
C53B C54B H54B 119.7 . . ?
C54B C55B C56B 120.0(5) . . ?
C54B C55B H55B 120.0 . . ?
C56B C55B H55B 120.0 . . ?
C51B C56B C55B 120.0(5) . . ?
C51B C56B H56B 120.0 . . ?
C55B C56B H56B 120.0 . . ?
C62B C61B C66B 119.5(5) . . ?
C62B C61B P2B 122.7(4) . . ?
C66B C61B P2B 117.7(4) . . ?
C61B C62B C63B 120.1(5) . . ?
C61B C62B H62B 120.0 . . ?
C63B C62B H62B 120.0 . . ?
C64B C63B C62B 120.1(5) . . ?
C64B C63B H63B 119.9 . . ?
C62B C63B H63B 119.9 . . ?
C63B C64B C65B 120.3(5) . . ?
C63B C64B H64B 119.8 . . ?
C65B C64B H64B 119.8 . . ?
C64B C65B C66B 120.2(6) . . ?
C64B C65B H65B 119.9 . . ?
C66B C65B H65B 119.9 . . ?
C61B C66B C65B 119.8(5) . . ?
C61B C66B H66B 120.1 . . ?
C65B C66B H66B 120.1 . . ?
N1B C201 C202 111.5(4) . . ?
N1B C201 C210 122.0(4) . . ?
C202 C201 C210 126.5(4) . . ?
C201 C202 C203 105.7(4) . . ?
C201 C202 H202 127.2 . . ?
C203 C202 H202 127.2 . . ?
C202 C203 C204 106.6(4) . . ?
C202 C203 C211 122.5(4) . . ?
C204 C203 C211 130.9(4) . . ?
N1B C204 C203 109.7(4) . . ?
N1B C204 C205 117.3(4) . . ?
C203 C204 C205 133.0(4) . . ?
N2B C205 C206 120.7(4) . . ?
N2B C205 C204 114.8(4) . . ?
C206 C205 C204 124.5(4) . . ?
C207 C206 C205 119.9(4) . . ?
C207 C206 H206 120.1 . . ?
C205 C206 H206 120.1 . . ?
C206 C207 C208 119.0(5) . . ?
C206 C207 H207 120.5 . . ?
C208 C207 H207 120.5 . . ?
C209 C208 C207 118.1(4) . . ?
C209 C208 H208 121.0 . . ?
C207 C208 H208 121.0 . . ?
N2B C209 C208 123.4(4) . . ?
N2B C209 H209 118.3 . . ?
C208 C209 H209 118.3 . . ?
F1B C210 F3B 107.3(4) . . ?
F1B C210 F2B 104.6(4) . . ?
F3B C210 F2B 105.8(4) . . ?
F1B C210 C201 113.6(4) . . ?
F3B C210 C201 111.8(4) . . ?
F2B C210 C201 113.1(5) . . ?
F6B C211 F4B 105.7(4) . . ?
F6B C211 F5B 105.1(4) . . ?
F4B C211 F5B 106.6(4) . . ?
F6B C211 C203 113.8(4) . . ?
F4B C211 C203 111.5(4) . . ?
F5B C211 C203 113.5(4) . . ?
N1C Cu1C N2C 80.46(16) . . ?
N1C Cu1C P2C 131.24(11) . . ?
N2C Cu1C P2C 105.93(11) . . ?
N1C Cu1C P1C 108.13(11) . . ?
N2C Cu1C P1C 109.26(10) . . ?
P2C Cu1C P1C 114.39(4) . . ?
C41C P1C C31C 104.7(2) . . ?
C41C P1C C11C 101.9(2) . . ?
C31C P1C C11C 102.9(2) . . ?
C41C P1C Cu1C 112.80(14) . . ?
C31C P1C Cu1C 120.12(15) . . ?
C11C P1C Cu1C 112.46(14) . . ?
C21C P2C C51C 101.0(2) . . ?
C21C P2C C61C 104.7(2) . . ?
C51C P2C C61C 101.6(2) . . ?
C21C P2C Cu1C 108.77(14) . . ?
C51C P2C Cu1C 125.88(16) . . ?
C61C P2C Cu1C 112.64(15) . . ?
C22C O1C C16C 118.1(3) . . ?
C301 N1C C304 106.1(4) . . ?
C301 N1C Cu1C 137.3(3) . . ?
C304 N1C Cu1C 113.6(3) . . ?
C309 N2C C305 119.1(4) . . ?
C309 N2C Cu1C 127.1(3) . . ?
C305 N2C Cu1C 112.8(3) . . ?
C16C C11C C12C 117.7(4) . . ?
C16C C11C P1C 118.9(3) . . ?
C12C C11C P1C 123.3(4) . . ?
C13C C12C C11C 120.7(5) . . ?
C13C C12C H12C 119.6 . . ?
C11C C12C H12C 119.6 . . ?
C12C C13C C14C 120.2(5) . . ?
C12C C13C H13C 119.9 . . ?
C14C C13C H13C 119.9 . . ?
C13C C14C C15C 120.4(5) . . ?
C13C C14C H14C 119.8 . . ?
C15C C14C H14C 119.8 . . ?
C16C C15C C14C 118.6(5) . . ?
C16C C15C H15C 120.7 . . ?
C14C C15C H15C 120.7 . . ?
C15C C16C C11C 122.4(4) . . ?
C15C C16C O1C 117.4(4) . . ?
C11C C16C O1C 120.0(4) . . ?
C26C C21C C22C 117.7(4) . . ?
C26C C21C P2C 122.7(3) . . ?
C22C C21C P2C 118.7(3) . . ?
O1C C22C C23C 122.9(4) . . ?
O1C C22C C21C 115.2(4) . . ?
C23C C22C C21C 121.8(4) . . ?
C22C C23C C24C 119.2(4) . . ?
C22C C23C H23C 120.4 . . ?
C24C C23C H23C 120.4 . . ?
C23C C24C C25C 120.0(4) . . ?
C23C C24C H24C 120.0 . . ?
C25C C24C H24C 120.0 . . ?
C26C C25C C24C 120.3(4) . . ?
C26C C25C H25C 119.9 . . ?
C24C C25C H25C 119.9 . . ?
C25C C26C C21C 121.0(4) . . ?
C25C C26C H26C 119.5 . . ?
C21C C26C H26C 119.5 . . ?
C36C C31C C32C 119.7(4) . . ?
C36C C31C P1C 117.8(3) . . ?
C32C C31C P1C 122.5(4) . . ?
C33C C32C C31C 119.9(5) . . ?
C33C C32C H32C 120.0 . . ?
C31C C32C H32C 120.0 . . ?
C34C C33C C32C 120.0(4) . . ?
C34C C33C H33C 120.0 . . ?
C32C C33C H33C 120.0 . . ?
C33C C34C C35C 120.3(4) . . ?
C33C C34C H34C 119.9 . . ?
C35C C34C H34C 119.9 . . ?
C36C C35C C34C 120.1(5) . . ?
C36C C35C H35C 119.9 . . ?
C34C C35C H35C 119.9 . . ?
C35C C36C C31C 120.0(4) . . ?
C35C C36C H36C 120.0 . . ?
C31C C36C H36C 120.0 . . ?
C46C C41C C42C 118.9(4) . . ?
C46C C41C P1C 124.8(3) . . ?
C42C C41C P1C 116.2(3) . . ?
C43C C42C C41C 120.2(4) . . ?
C43C C42C H42C 119.9 . . ?
C41C C42C H42C 119.9 . . ?
C42C C43C C44C 120.7(4) . . ?
C42C C43C H43C 119.6 . . ?
C44C C43C H43C 119.6 . . ?
C45C C44C C43C 119.8(4) . . ?
C45C C44C H44C 120.1 . . ?
C43C C44C H44C 120.1 . . ?
C44C C45C C46C 119.7(5) . . ?
C44C C45C H45C 120.2 . . ?
C46C C45C H45C 120.2 . . ?
C45C C46C C41C 120.7(4) . . ?
C45C C46C H46C 119.6 . . ?
C41C C46C H46C 119.6 . . ?
C56C C51C C52C 119.2(4) . . ?
C56C C51C P2C 118.2(4) . . ?
C52C C51C P2C 122.3(4) . . ?
C53C C52C C51C 120.2(5) . . ?
C53C C52C H52C 119.9 . . ?
C51C C52C H52C 119.9 . . ?
C54C C53C C52C 119.8(5) . . ?
C54C C53C H53C 120.1 . . ?
C52C C53C H53C 120.1 . . ?
C55C C54C C53C 120.4(5) . . ?
C55C C54C H54C 119.8 . . ?
C53C C54C H54C 119.8 . . ?
C54C C55C C56C 120.3(6) . . ?
C54C C55C H55C 119.9 . . ?
C56C C55C H55C 119.9 . . ?
C51C C56C C55C 120.0(5) . . ?
C51C C56C H56C 120.0 . . ?
C55C C56C H56C 120.0 . . ?
C62C C61C C66C 119.5(4) . . ?
C62C C61C P2C 123.9(3) . . ?
C66C C61C P2C 116.6(4) . . ?
C61C C62C C63C 120.8(4) . . ?
C61C C62C H62C 119.6 . . ?
C63C C62C H62C 119.6 . . ?
C62C C63C C64C 119.9(5) . . ?
C62C C63C H63C 120.1 . . ?
C64C C63C H63C 120.1 . . ?
C65C C64C C63C 119.5(5) . . ?
C65C C64C H64C 120.2 . . ?
C63C C64C H64C 120.2 . . ?
C64C C65C C66C 120.7(5) . . ?
C64C C65C H65C 119.6 . . ?
C66C C65C H65C 119.6 . . ?
C65C C66C C61C 119.4(5) . . ?
C65C C66C H66C 120.3 . . ?
C61C C66C H66C 120.3 . . ?
N1C C301 C302 112.1(5) . . ?
N1C C301 C310 121.6(4) . . ?
C302 C301 C310 126.3(5) . . ?
C301 C302 C303 105.5(4) . . ?
C301 C302 H302 127.3 . . ?
C303 C302 H302 127.3 . . ?
C302 C303 C304 107.3(4) . . ?
C302 C303 C311 123.8(5) . . ?
C304 C303 C311 128.8(5) . . ?
N1C C304 C303 108.9(4) . . ?
N1C C304 C305 117.0(4) . . ?
C303 C304 C305 134.0(4) . . ?
N2C C305 C306 120.7(5) . . ?
N2C C305 C304 114.3(4) . . ?
C306 C305 C304 125.1(4) . . ?
C305 C306 C307 119.5(5) . . ?
C305 C306 H306 120.2 . . ?
C307 C306 H306 120.2 . . ?
C308 C307 C306 119.5(5) . . ?
C308 C307 H307 120.2 . . ?
C306 C307 H307 120.2 . . ?
C307 C308 C309 117.7(5) . . ?
C307 C308 H308 121.1 . . ?
C309 C308 H308 121.1 . . ?
N2C C309 C308 123.5(5) . . ?
N2C C309 H309 118.3 . . ?
C308 C309 H309 118.3 . . ?
F3C C310 F1C 106.4(5) . . ?
F3C C310 F2C 106.2(6) . . ?
F1C C310 F2C 103.9(6) . . ?
F3C C310 C301 112.8(4) . . ?
F1C C310 C301 113.6(4) . . ?
F2C C310 C301 113.1(5) . . ?
F6C C311 F4C 105.7(4) . . ?
F6C C311 F5C 104.9(4) . . ?
F4C C311 F5C 105.7(4) . . ?
F6C C311 C303 114.1(4) . . ?
F4C C311 C303 111.4(5) . . ?
F5C C311 C303 114.3(4) . . ?
N1D Cu1D N2D 80.36(16) . . ?
N1D Cu1D P2D 131.04(11) . . ?
N2D Cu1D P2D 106.20(11) . . ?
N1D Cu1D P1D 109.09(11) . . ?
N2D Cu1D P1D 111.66(10) . . ?
P2D Cu1D P1D 112.59(5) . . ?
C41D P1D C31D 105.0(2) . . ?
C41D P1D C11D 103.6(2) . . ?
C31D P1D C11D 101.8(2) . . ?
C41D P1D Cu1D 111.21(14) . . ?
C31D P1D Cu1D 121.40(14) . . ?
C11D P1D Cu1D 112.10(14) . . ?
C51D P2D C61D 102.2(2) . . ?
C51D P2D C21D 104.4(2) . . ?
C61D P2D C21D 104.2(2) . . ?
C51D P2D Cu1D 120.03(18) . . ?
C61D P2D Cu1D 113.51(15) . . ?
C21D P2D Cu1D 110.94(14) . . ?
C22D O1D C12D 119.1(3) . . ?
C401 N1D C404 105.7(4) . . ?
C401 N1D Cu1D 138.1(3) . . ?
C404 N1D Cu1D 113.5(3) . . ?
C409 N2D C405 119.6(4) . . ?
C409 N2D Cu1D 126.1(3) . . ?
C405 N2D Cu1D 113.2(3) . . ?
C16D C11D C12D 117.6(4) . . ?
C16D C11D P1D 123.4(4) . . ?
C12D C11D P1D 118.9(3) . . ?
C13D C12D O1D 118.4(4) . . ?
C13D C12D C11D 122.4(4) . . ?
O1D C12D C11D 119.0(4) . . ?
C12D C13D C14D 119.0(5) . . ?
C12D C13D H13D 120.5 . . ?
C14D C13D H13D 120.5 . . ?
C15D C14D C13D 120.0(5) . . ?
C15D C14D H14D 120.0 . . ?
C13D C14D H14D 120.0 . . ?
C14D C15D C16D 120.8(4) . . ?
C14D C15D H15D 119.6 . . ?
C16D C15D H15D 119.6 . . ?
C15D C16D C11D 120.2(5) . . ?
C15D C16D H16D 119.9 . . ?
C11D C16D H16D 119.9 . . ?
C22D C21D C26D 117.4(4) . . ?
C22D C21D P2D 117.8(3) . . ?
C26D C21D P2D 124.0(4) . . ?
O1D C22D C23D 122.8(4) . . ?
O1D C22D C21D 115.2(4) . . ?
C23D C22D C21D 122.0(4) . . ?
C24D C23D C22D 118.9(4) . . ?
C24D C23D H23D 120.5 . . ?
C22D C23D H23D 120.5 . . ?
C23D C24D C25D 120.8(4) . . ?
C23D C24D H24D 119.6 . . ?
C25D C24D H24D 119.6 . . ?
C26D C25D C24D 119.2(4) . . ?
C26D C25D H25D 120.4 . . ?
C24D C25D H25D 120.4 . . ?
C25D C26D C21D 121.5(4) . . ?
C25D C26D H26D 119.3 . . ?
C21D C26D H26D 119.3 . . ?
C32D C31D C36D 118.8(4) . . ?
C32D C31D P1D 118.2(3) . . ?
C36D C31D P1D 122.9(4) . . ?
C31D C32D C33D 120.3(4) . . ?
C31D C32D H32D 119.8 . . ?
C33D C32D H32D 119.8 . . ?
C34D C33D C32D 120.4(5) . . ?
C34D C33D H33D 119.8 . . ?
C32D C33D H33D 119.8 . . ?
C35D C34D C33D 119.7(4) . . ?
C35D C34D H34D 120.2 . . ?
C33D C34D H34D 120.2 . . ?
C34D C35D C36D 120.2(5) . . ?
C34D C35D H35D 119.9 . . ?
C36D C35D H35D 119.9 . . ?
C31D C36D C35D 120.6(5) . . ?
C31D C36D H36D 119.7 . . ?
C35D C36D H36D 119.7 . . ?
C42D C41D C46D 118.9(4) . . ?
C42D C41D P1D 124.0(3) . . ?
C46D C41D P1D 117.0(3) . . ?
C41D C42D C43D 120.1(4) . . ?
C41D C42D H42D 119.9 . . ?
C43D C42D H42D 119.9 . . ?
C42D C43D C44D 120.6(5) . . ?
C42D C43D H43D 119.7 . . ?
C44D C43D H43D 119.7 . . ?
C45D C44D C43D 119.4(4) . . ?
C45D C44D H44D 120.3 . . ?
C43D C44D H44D 120.3 . . ?
C46D C45D C44D 120.0(4) . . ?
C46D C45D H45D 120.0 . . ?
C44D C45D H45D 120.0 . . ?
C45D C46D C41D 120.9(4) . . ?
C45D C46D H46D 119.5 . . ?
C41D C46D H46D 119.5 . . ?
C56D C51D C52D 119.8(5) . . ?
C56D C51D P2D 123.0(4) . . ?
C52D C51D P2D 117.2(4) . . ?
C53D C52D C51D 120.1(6) . . ?
C53D C52D H52D 120.0 . . ?
C51D C52D H52D 120.0 . . ?
C52D C53D C54D 119.8(7) . . ?
C52D C53D H53D 120.1 . . ?
C54D C53D H53D 120.1 . . ?
C53D C54D C55D 120.4(6) . . ?
C53D C54D H54D 119.8 . . ?
C55D C54D H54D 119.8 . . ?
C56D C55D C54D 119.8(6) . . ?
C56D C55D H55D 120.1 . . ?
C54D C55D H55D 120.1 . . ?
C51D C56D C55D 120.0(6) . . ?
C51D C56D H56D 120.0 . . ?
C55D C56D H56D 120.0 . . ?
C66D C61D C62D 119.0(4) . . ?
C66D C61D P2D 123.6(3) . . ?
C62D C61D P2D 117.2(4) . . ?
C63D C62D C61D 120.4(5) . . ?
C63D C62D H62D 119.8 . . ?
C61D C62D H62D 119.8 . . ?
C62D C63D C64D 120.3(5) . . ?
C62D C63D H63D 119.8 . . ?
C64D C63D H63D 119.8 . . ?
C65D C64D C63D 119.9(5) . . ?
C65D C64D H64D 120.0 . . ?
C63D C64D H64D 120.0 . . ?
C64D C65D C66D 120.3(5) . . ?
C64D C65D H65D 119.9 . . ?
C66D C65D H65D 119.9 . . ?
C65D C66D C61D 120.0(4) . . ?
C65D C66D H66D 120.0 . . ?
C61D C66D H66D 120.0 . . ?
N1D C401 C402 112.3(4) . . ?
N1D C401 C410 120.9(4) . . ?
C402 C401 C410 126.8(5) . . ?
C401 C402 C403 106.0(4) . . ?
C401 C402 H402 127.0 . . ?
C403 C402 H402 127.0 . . ?
C402 C403 C404 106.3(4) . . ?
C402 C403 C411 123.8(5) . . ?
C404 C403 C411 129.9(5) . . ?
N1D C404 C403 109.7(4) . . ?
N1D C404 C405 116.7(4) . . ?
C403 C404 C405 133.4(4) . . ?
N2D C405 C406 120.9(5) . . ?
N2D C405 C404 114.8(4) . . ?
C406 C405 C404 124.3(4) . . ?
C407 C406 C405 119.3(5) . . ?
C407 C406 H406 120.4 . . ?
C405 C406 H406 120.4 . . ?
C406 C407 C408 119.8(5) . . ?
C406 C407 H407 120.1 . . ?
C408 C407 H407 120.1 . . ?
C409 C408 C407 117.7(5) . . ?
C409 C408 H408 121.1 . . ?
C407 C408 H408 121.1 . . ?
N2D C409 C408 122.7(4) . . ?
N2D C409 H409 118.6 . . ?
C408 C409 H409 118.6 . . ?
F3D C410 F1D 107.7(4) . . ?
F3D C410 F2D 105.4(5) . . ?
F1D C410 F2D 104.3(4) . . ?
F3D C410 C401 114.5(4) . . ?
F1D C410 C401 111.2(4) . . ?
F2D C410 C401 113.0(4) . . ?
F4D C411 F5D 104.8(4) . . ?
F4D C411 F6D 105.7(4) . . ?
F5D C411 F6D 105.2(4) . . ?
F4D C411 C403 114.1(4) . . ?
F5D C411 C403 114.7(4) . . ?
F6D C411 C403 111.5(5) . . ?
Cl11 C1 Cl12 115.4(6) . . ?
Cl11 C1 H1A 108.4 . . ?
Cl12 C1 H1A 108.4 . . ?
Cl11 C1 H1B 108.4 . . ?
Cl12 C1 H1B 108.4 . . ?
H1A C1 H1B 107.5 . . ?
Cl22 C2 Cl21 113.9(6) . . ?
Cl22 C2 H2A 108.8 . . ?
Cl21 C2 H2A 108.8 . . ?
Cl22 C2 H2B 108.8 . . ?
Cl21 C2 H2B 108.8 . . ?
H2A C2 H2B 107.7 . . ?

loop_
_geom_bond_atom_site_label_1
_geom_bond_atom_site_label_2
_geom_bond_distance
_geom_bond_site_symmetry_2
_geom_bond_publ_flag
Cu1A N1A 2.014(4) . ?
Cu1A N2A 2.100(4) . ?
Cu1A P2A 2.2042(11) . ?
Cu1A P1A 2.2785(12) . ?
P1A C41A 1.827(5) . ?
P1A C31A 1.835(5) . ?
P1A C11A 1.840(4) . ?
P2A C61A 1.815(5) . ?
P2A C51A 1.836(5) . ?
P2A C21A 1.837(5) . ?
F1A C110 1.345(6) . ?
F2A C110 1.348(7) . ?
F3A C110 1.339(6) . ?
F4A C111 1.357(6) . ?
F5A C111 1.339(7) . ?
F6A C111 1.348(5) . ?
O1A C22A 1.389(6) . ?
O1A C12A 1.395(5) . ?
N1A C101 1.357(6) . ?
N1A C104 1.359(6) . ?
N2A C109 1.342(6) . ?
N2A C105 1.365(6) . ?
C11A C12A 1.392(6) . ?
C11A C16A 1.409(6) . ?
C12A C13A 1.389(6) . ?
C13A C14A 1.386(7) . ?
C13A H13A 0.9500 . ?
C14A C15A 1.390(8) . ?
C14A H14A 0.9500 . ?
C15A C16A 1.395(6) . ?
C15A H15A 0.9500 . ?
C16A H16A 0.9500 . ?
C21A C26A 1.401(6) . ?
C21A C22A 1.403(6) . ?
C22A C23A 1.388(7) . ?
C23A C24A 1.391(7) . ?
C23A H23A 0.9500 . ?
C24A C25A 1.391(7) . ?
C24A H24A 0.9500 . ?
C25A C26A 1.392(7) . ?
C25A H25A 0.9500 . ?
C26A H26A 0.9500 . ?
C31A C32A 1.401(6) . ?
C31A C36A 1.404(7) . ?
C32A C33A 1.392(8) . ?
C32A H32A 0.9500 . ?
C33A C34A 1.385(9) . ?
C33A H33A 0.9500 . ?
C34A C35A 1.397(8) . ?
C34A H34A 0.9500 . ?
C35A C36A 1.399(8) . ?
C35A H35A 0.9500 . ?
C36A H36A 0.9500 . ?
C41A C42A 1.382(7) . ?
C41A C46A 1.399(7) . ?
C42A C43A 1.400(7) . ?
C42A H42A 0.9500 . ?
C43A C44A 1.367(9) . ?
C43A H43A 0.9500 . ?
C44A C45A 1.394(9) . ?
C44A H44A 0.9500 . ?
C45A C46A 1.384(7) . ?
C45A H45A 0.9500 . ?
C46A H46A 0.9500 . ?
C51A C56A 1.379(7) . ?
C51A C52A 1.398(7) . ?
C52A C53A 1.395(7) . ?
C52A H52A 0.9500 . ?
C53A C54A 1.369(9) . ?
C53A H53A 0.9500 . ?
C54A C55A 1.381(8) . ?
C54A H54A 0.9500 . ?
C55A C56A 1.391(7) . ?
C55A H55A 0.9500 . ?
C56A H56A 0.9500 . ?
C61A C62A 1.390(8) . ?
C61A C66A 1.397(7) . ?
C62A C63A 1.396(9) . ?
C62A H62A 0.9500 . ?
C63A C64A 1.386(10) . ?
C63A H63A 0.9500 . ?
C64A C65A 1.370(11) . ?
C64A H64A 0.9500 . ?
C65A C66A 1.395(8) . ?
C65A H65A 0.9500 . ?
C66A H66A 0.9500 . ?
C101 C102 1.394(6) . ?
C101 C110 1.466(7) . ?
C102 C103 1.403(7) . ?
C102 H102 0.9500 . ?
C103 C104 1.413(6) . ?
C103 C111 1.475(7) . ?
C104 C105 1.475(6) . ?
C105 C106 1.385(7) . ?
C106 C107 1.394(7) . ?
C106 H106 0.9500 . ?
C107 C108 1.385(7) . ?
C107 H107 0.9500 . ?
C108 C109 1.394(7) . ?
C108 H108 0.9500 . ?
C109 H109 0.9500 . ?
Cu1B N1B 2.020(3) . ?
Cu1B N2B 2.106(4) . ?
Cu1B P2B 2.2263(11) . ?
Cu1B P1B 2.2835(12) . ?
P1B C11B 1.828(4) . ?
P1B C41B 1.836(5) . ?
P1B C31B 1.837(5) . ?
P2B C21B 1.822(5) . ?
P2B C51B 1.824(5) . ?
P2B C61B 1.831(5) . ?
F1B C210 1.338(6) . ?
F2B C210 1.369(6) . ?
F3B C210 1.349(6) . ?
F4B C211 1.349(5) . ?
F5B C211 1.358(7) . ?
F6B C211 1.348(6) . ?
O1B C12B 1.392(5) . ?
O1B C22B 1.392(6) . ?
N1B C201 1.360(6) . ?
N1B C204 1.361(6) . ?
N2B C209 1.341(6) . ?
N2B C205 1.359(6) . ?
C11B C16B 1.398(6) . ?
C11B C12B 1.409(6) . ?
C12B C13B 1.389(6) . ?
C13B C14B 1.386(7) . ?
C13B H13B 0.9500 . ?
C14B C15B 1.390(7) . ?
C14B H14B 0.9500 . ?
C15B C16B 1.380(6) . ?
C15B H15B 0.9500 . ?
C16B H16B 0.9500 . ?
C21B C22B 1.400(6) . ?
C21B C26B 1.408(6) . ?
C22B C23B 1.380(7) . ?
C23B C24B 1.384(7) . ?
C23B H23B 0.9500 . ?
C24B C25B 1.386(7) . ?
C24B H24B 0.9500 . ?
C25B C26B 1.388(7) . ?
C25B H25B 0.9500 . ?
C26B H26B 0.9500 . ?
C31B C32B 1.391(7) . ?
C31B C36B 1.396(6) . ?
C32B C33B 1.381(8) . ?
C32B H32B 0.9500 . ?
C33B C34B 1.388(8) . ?
C33B H33B 0.9500 . ?
C34B C35B 1.381(9) . ?
C34B H34B 0.9500 . ?
C35B C36B 1.398(8) . ?
C35B H35B 0.9500 . ?
C36B H36B 0.9500 . ?
C41B C42B 1.393(7) . ?
C41B C46B 1.398(7) . ?
C42B C43B 1.394(6) . ?
C42B H42B 0.9500 . ?
C43B C44B 1.395(8) . ?
C43B H43B 0.9500 . ?
C44B C45B 1.384(9) . ?
C44B H44B 0.9500 . ?
C45B C46B 1.404(6) . ?
C45B H45B 0.9500 . ?
C46B H46B 0.9500 . ?
C51B C56B 1.387(7) . ?
C51B C52B 1.400(6) . ?
C52B C53B 1.391(7) . ?
C52B H52B 0.9500 . ?
C53B C54B 1.398(9) . ?
C53B H53B 0.9500 . ?
C54B C55B 1.377(8) . ?
C54B H54B 0.9500 . ?
C55B C56B 1.396(7) . ?
C55B H55B 0.9500 . ?
C56B H56B 0.9500 . ?
C61B C62B 1.393(7) . ?
C61B C66B 1.398(7) . ?
C62B C63B 1.398(8) . ?
C62B H62B 0.9500 . ?
C63B C64B 1.377(10) . ?
C63B H63B 0.9500 . ?
C64B C65B 1.382(10) . ?
C64B H64B 0.9500 . ?
C65B C66B 1.398(8) . ?
C65B H65B 0.9500 . ?
C66B H66B 0.9500 . ?
C201 C202 1.393(6) . ?
C201 C210 1.469(7) . ?
C202 C203 1.398(7) . ?
C202 H202 0.9500 . ?
C203 C204 1.416(6) . ?
C203 C211 1.476(7) . ?
C204 C205 1.463(6) . ?
C205 C206 1.392(7) . ?
C206 C207 1.392(7) . ?
C206 H206 0.9500 . ?
C207 C208 1.397(7) . ?
C207 H207 0.9500 . ?
C208 C209 1.381(7) . ?
C208 H208 0.9500 . ?
C209 H209 0.9500 . ?
Cu1C N1C 2.016(4) . ?
Cu1C N2C 2.118(4) . ?
Cu1C P2C 2.2362(12) . ?
Cu1C P1C 2.2920(11) . ?
P1C C41C 1.820(5) . ?
P1C C31C 1.827(5) . ?
P1C C11C 1.841(5) . ?
P2C C21C 1.831(4) . ?
P2C C51C 1.837(5) . ?
P2C C61C 1.841(5) . ?
F1C C310 1.326(7) . ?
F2C C310 1.335(7) . ?
F3C C310 1.305(7) . ?
F4C C311 1.351(6) . ?
F5C C311 1.362(6) . ?
F6C C311 1.349(6) . ?
O1C C22C 1.381(5) . ?
O1C C16C 1.408(5) . ?
N1C C301 1.350(7) . ?
N1C C304 1.378(6) . ?
N2C C309 1.335(7) . ?
N2C C305 1.354(6) . ?
C11C C16C 1.392(7) . ?
C11C C12C 1.411(6) . ?
C12C C13C 1.384(7) . ?
C12C H12C 0.9500 . ?
C13C C14C 1.386(8) . ?
C13C H13C 0.9500 . ?
C14C C15C 1.403(7) . ?
C14C H14C 0.9500 . ?
C15C C16C 1.384(7) . ?
C15C H15C 0.9500 . ?
C21C C26C 1.394(6) . ?
C21C C22C 1.408(6) . ?
C22C C23C 1.384(6) . ?
C23C C24C 1.385(7) . ?
C23C H23C 0.9500 . ?
C24C C25C 1.400(7) . ?
C24C H24C 0.9500 . ?
C25C C26C 1.379(7) . ?
C25C H25C 0.9500 . ?
C26C H26C 0.9500 . ?
C31C C36C 1.394(7) . ?
C31C C32C 1.402(6) . ?
C32C C33C 1.394(7) . ?
C32C H32C 0.9500 . ?
C33C C34C 1.385(8) . ?
C33C H33C 0.9500 . ?
C34C C35C 1.392(8) . ?
C34C H34C 0.9500 . ?
C35C C36C 1.392(7) . ?
C35C H35C 0.9500 . ?
C36C H36C 0.9500 . ?
C41C C46C 1.396(7) . ?
C41C C42C 1.406(6) . ?
C42C C43C 1.374(7) . ?
C42C H42C 0.9500 . ?
C43C C44C 1.397(7) . ?
C43C H43C 0.9500 . ?
C44C C45C 1.387(7) . ?
C44C H44C 0.9500 . ?
C45C C46C 1.395(7) . ?
C45C H45C 0.9500 . ?
C46C H46C 0.9500 . ?
C51C C56C 1.389(7) . ?
C51C C52C 1.406(7) . ?
C52C C53C 1.389(7) . ?
C52C H52C 0.9500 . ?
C53C C54C 1.388(9) . ?
C53C H53C 0.9500 . ?
C54C C55C 1.376(8) . ?
C54C H54C 0.9500 . ?
C55C C56C 1.396(8) . ?
C55C H55C 0.9500 . ?
C56C H56C 0.9500 . ?
C61C C62C 1.379(7) . ?
C61C C66C 1.407(6) . ?
C62C C63C 1.394(7) . ?
C62C H62C 0.9500 . ?
C63C C64C 1.397(7) . ?
C63C H63C 0.9500 . ?
C64C C65C 1.383(8) . ?
C64C H64C 0.9500 . ?
C65C C66C 1.398(7) . ?
C65C H65C 0.9500 . ?
C66C H66C 0.9500 . ?
C301 C302 1.379(7) . ?
C301 C310 1.487(7) . ?
C302 C303 1.394(8) . ?
C302 H302 0.9500 . ?
C303 C304 1.403(7) . ?
C303 C311 1.474(6) . ?
C304 C305 1.467(7) . ?
C305 C306 1.391(7) . ?
C306 C307 1.394(8) . ?
C306 H306 0.9500 . ?
C307 C308 1.381(8) . ?
C307 H307 0.9500 . ?
C308 C309 1.387(7) . ?
C308 H308 0.9500 . ?
C309 H309 0.9500 . ?
Cu1D N1D 2.047(4) . ?
Cu1D N2D 2.108(4) . ?
Cu1D P2D 2.2324(12) . ?
Cu1D P1D 2.2632(11) . ?
P1D C41D 1.821(5) . ?
P1D C31D 1.831(5) . ?
P1D C11D 1.841(5) . ?
P2D C51D 1.823(5) . ?
P2D C61D 1.828(5) . ?
P2D C21D 1.837(4) . ?
F1D C410 1.340(7) . ?
F2D C410 1.350(6) . ?
F3D C410 1.324(6) . ?
F4D C411 1.342(6) . ?
F5D C411 1.349(6) . ?
F6D C411 1.357(7) . ?
O1D C22D 1.390(5) . ?
O1D C12D 1.392(5) . ?
N1D C401 1.351(7) . ?
N1D C404 1.380(6) . ?
N2D C409 1.331(7) . ?
N2D C405 1.363(6) . ?
C11D C16D 1.400(6) . ?
C11D C12D 1.403(7) . ?
C12D C13D 1.377(7) . ?
C13D C14D 1.395(7) . ?
C13D H13D 0.9500 . ?
C14D C15D 1.379(8) . ?
C14D H14D 0.9500 . ?
C15D C16D 1.396(7) . ?
C15D H15D 0.9500 . ?
C16D H16D 0.9500 . ?
C21D C22D 1.396(6) . ?
C21D C26D 1.404(6) . ?
C22D C23D 1.395(6) . ?
C23D C24D 1.385(7) . ?
C23D H23D 0.9500 . ?
C24D C25D 1.392(8) . ?
C24D H24D 0.9500 . ?
C25D C26D 1.392(7) . ?
C25D H25D 0.9500 . ?
C26D H26D 0.9500 . ?
C31D C32D 1.396(6) . ?
C31D C36D 1.397(6) . ?
C32D C33D 1.402(7) . ?
C32D H32D 0.9500 . ?
C33D C34D 1.388(8) . ?
C33D H33D 0.9500 . ?
C34D C35D 1.385(8) . ?
C34D H34D 0.9500 . ?
C35D C36D 1.402(7) . ?
C35D H35D 0.9500 . ?
C36D H36D 0.9500 . ?
C41D C42D 1.384(7) . ?
C41D C46D 1.411(6) . ?
C42D C43D 1.390(7) . ?
C42D H42D 0.9500 . ?
C43D C44D 1.405(7) . ?
C43D H43D 0.9500 . ?
C44D C45D 1.384(7) . ?
C44D H44D 0.9500 . ?
C45D C46D 1.383(6) . ?
C45D H45D 0.9500 . ?
C46D H46D 0.9500 . ?
C51D C56D 1.388(7) . ?
C51D C52D 1.402(8) . ?
C52D C53D 1.384(8) . ?
C52D H52D 0.9500 . ?
C53D C54D 1.387(12) . ?
C53D H53D 0.9500 . ?
C54D C55D 1.392(12) . ?
C54D H54D 0.9500 . ?
C55D C56D 1.392(8) . ?
C55D H55D 0.9500 . ?
C56D H56D 0.9500 . ?
C61D C66D 1.398(7) . ?
C61D C62D 1.406(6) . ?
C62D C63D 1.370(8) . ?
C62D H62D 0.9500 . ?
C63D C64D 1.397(8) . ?
C63D H63D 0.9500 . ?
C64D C65D 1.379(7) . ?
C64D H64D 0.9500 . ?
C65D C66D 1.390(7) . ?
C65D H65D 0.9500 . ?
C66D H66D 0.9500 . ?
C401 C402 1.389(7) . ?
C401 C410 1.479(7) . ?
C402 C403 1.394(7) . ?
C402 H402 0.9500 . ?
C403 C404 1.417(7) . ?
C403 C411 1.482(6) . ?
C404 C405 1.472(7) . ?
C405 C406 1.401(7) . ?
C406 C407 1.377(8) . ?
C406 H406 0.9500 . ?
C407 C408 1.404(7) . ?
C407 H407 0.9500 . ?
C408 C409 1.398(7) . ?
C408 H408 0.9500 . ?
C409 H409 0.9500 . ?
C1 Cl11 1.705(12) . ?
C1 Cl12 1.728(11) . ?
C1 H1A 0.9900 . ?
C1 H1B 0.9900 . ?
C2 Cl22 1.744(11) . ?
C2 Cl21 1.755(13) . ?
C2 H2A 0.9900 . ?
C2 H2B 0.9900 . ?

loop_
_geom_torsion_atom_site_label_1
_geom_torsion_atom_site_label_2
_geom_torsion_atom_site_label_3
_geom_torsion_atom_site_label_4
_geom_torsion
_geom_torsion_site_symmetry_1
_geom_torsion_site_symmetry_2
_geom_torsion_site_symmetry_3
_geom_torsion_site_symmetry_4
_geom_torsion_publ_flag
C41A P1A C11A C12A 155.0(4) . . . . ?
C31A P1A C11A C12A -97.1(4) . . . . ?
Cu1A P1A C11A C12A 39.6(4) . . . . ?
C41A P1A C11A C16A -22.4(5) . . . . ?
C31A P1A C11A C16A 85.5(4) . . . . ?
Cu1A P1A C11A C16A -137.8(4) . . . . ?
C16A C11A C12A C13A 1.8(7) . . . . ?
P1A C11A C12A C13A -175.7(4) . . . . ?
C16A C11A C12A O1A 177.3(4) . . . . ?
P1A C11A C12A O1A -0.2(6) . . . . ?
C22A O1A C12A C13A -107.1(5) . . . . ?
C22A O1A C12A C11A 77.2(5) . . . . ?
C11A C12A C13A C14A -1.7(8) . . . . ?
O1A C12A C13A C14A -177.3(5) . . . . ?
C12A C13A C14A C15A 0.1(9) . . . . ?
C13A C14A C15A C16A 1.4(9) . . . . ?
C14A C15A C16A C11A -1.3(8) . . . . ?
C12A C11A C16A C15A -0.3(7) . . . . ?
P1A C11A C16A C15A 177.1(4) . . . . ?
C61A P2A C21A C26A 110.0(4) . . . . ?
C51A P2A C21A C26A 0.2(4) . . . . ?
Cu1A P2A C21A C26A -128.0(3) . . . . ?
C61A P2A C21A C22A -78.7(4) . . . . ?
C51A P2A C21A C22A 171.5(3) . . . . ?
Cu1A P2A C21A C22A 43.3(4) . . . . ?
C12A O1A C22A C23A 30.3(5) . . . . ?
C12A O1A C22A C21A -151.6(4) . . . . ?
C26A C21A C22A C23A 4.0(6) . . . . ?
P2A C21A C22A C23A -167.8(3) . . . . ?
C26A C21A C22A O1A -174.1(4) . . . . ?
P2A C21A C22A O1A 14.1(5) . . . . ?
O1A C22A C23A C24A 176.0(4) . . . . ?
C21A C22A C23A C24A -2.0(7) . . . . ?
C22A C23A C24A C25A -1.2(7) . . . . ?
C23A C24A C25A C26A 2.1(7) . . . . ?
C24A C25A C26A C21A 0.0(7) . . . . ?
C22A C21A C26A C25A -3.0(6) . . . . ?
P2A C21A C26A C25A 168.3(4) . . . . ?
C41A P1A C31A C32A -110.5(4) . . . . ?
C11A P1A C31A C32A 144.1(4) . . . . ?
Cu1A P1A C31A C32A 16.0(4) . . . . ?
C41A P1A C31A C36A 68.9(4) . . . . ?
C11A P1A C31A C36A -36.5(4) . . . . ?
Cu1A P1A C31A C36A -164.6(3) . . . . ?
C36A C31A C32A C33A -0.7(7) . . . . ?
P1A C31A C32A C33A 178.8(4) . . . . ?
C31A C32A C33A C34A 0.7(8) . . . . ?
C32A C33A C34A C35A 0.0(8) . . . . ?
C33A C34A C35A C36A -0.6(8) . . . . ?
C34A C35A C36A C31A 0.6(7) . . . . ?
C32A C31A C36A C35A 0.0(7) . . . . ?
P1A C31A C36A C35A -179.4(4) . . . . ?
C31A P1A C41A C42A 13.4(4) . . . . ?
C11A P1A C41A C42A 119.1(4) . . . . ?
Cu1A P1A C41A C42A -123.2(4) . . . . ?
C31A P1A C41A C46A -171.4(3) . . . . ?
C11A P1A C41A C46A -65.7(4) . . . . ?
Cu1A P1A C41A C46A 52.0(4) . . . . ?
C46A C41A C42A C43A 1.5(7) . . . . ?
P1A C41A C42A C43A 176.5(4) . . . . ?
C41A C42A C43A C44A -0.5(8) . . . . ?
C42A C43A C44A C45A -0.5(8) . . . . ?
C43A C44A C45A C46A 0.4(8) . . . . ?
C44A C45A C46A C41A 0.6(7) . . . . ?
C42A C41A C46A C45A -1.6(7) . . . . ?
P1A C41A C46A C45A -176.9(4) . . . . ?
C61A P2A C51A C56A -8.3(5) . . . . ?
C21A P2A C51A C56A 102.3(5) . . . . ?
Cu1A P2A C51A C56A -137.2(4) . . . . ?
C61A P2A C51A C52A 169.9(4) . . . . ?
C21A P2A C51A C52A -79.4(5) . . . . ?
Cu1A P2A C51A C52A 41.0(5) . . . . ?
C56A C51A C52A C53A -1.0(9) . . . . ?
P2A C51A C52A C53A -179.4(5) . . . . ?
C51A C52A C53A C54A 1.2(11) . . . . ?
C52A C53A C54A C55A 0.5(11) . . . . ?
C53A C54A C55A C56A -2.3(10) . . . . ?
C52A C51A C56A C55A -0.8(8) . . . . ?
P2A C51A C56A C55A 177.5(5) . . . . ?
C54A C55A C56A C51A 2.4(10) . . . . ?
C51A P2A C61A C62A -79.0(4) . . . . ?
C21A P2A C61A C62A 171.8(4) . . . . ?
Cu1A P2A C61A C62A 53.6(4) . . . . ?
C51A P2A C61A C66A 104.0(4) . . . . ?
C21A P2A C61A C66A -5.1(4) . . . . ?
Cu1A P2A C61A C66A -123.3(4) . . . . ?
C66A C61A C62A C63A 0.4(8) . . . . ?
P2A C61A C62A C63A -176.6(4) . . . . ?
C61A C62A C63A C64A 2.1(8) . . . . ?
C62A C63A C64A C65A -3.2(9) . . . . ?
C63A C64A C65A C66A 1.8(9) . . . . ?
C64A C65A C66A C61A 0.8(9) . . . . ?
C62A C61A C66A C65A -1.9(7) . . . . ?
P2A C61A C66A C65A 175.0(4) . . . . ?
C104 N1A C101 C102 -0.8(6) . . . . ?
Cu1A N1A C101 C102 -163.9(4) . . . . ?
C104 N1A C101 C110 -177.1(5) . . . . ?
Cu1A N1A C101 C110 19.8(8) . . . . ?
N1A C101 C102 C103 0.8(6) . . . . ?
C110 C101 C102 C103 176.9(5) . . . . ?
C101 C102 C103 C104 -0.5(6) . . . . ?
C101 C102 C103 C111 178.5(5) . . . . ?
C101 N1A C104 C103 0.5(5) . . . . ?
Cu1A N1A C104 C103 168.1(3) . . . . ?
C101 N1A C104 C105 -178.3(4) . . . . ?
Cu1A N1A C104 C105 -10.7(5) . . . . ?
C102 C103 C104 N1A 0.0(5) . . . . ?
C111 C103 C104 N1A -178.9(5) . . . . ?
C102 C103 C104 C105 178.5(5) . . . . ?
C111 C103 C104 C105 -0.4(9) . . . . ?
C109 N2A C105 C106 -0.7(6) . . . . ?
Cu1A N2A C105 C106 172.9(4) . . . . ?
C109 N2A C105 C104 179.8(4) . . . . ?
Cu1A N2A C105 C104 -6.5(5) . . . . ?
N1A C104 C105 N2A 11.6(6) . . . . ?
C103 C104 C105 N2A -166.8(5) . . . . ?
N1A C104 C105 C106 -167.8(4) . . . . ?
C103 C104 C105 C106 13.8(8) . . . . ?
N2A C105 C106 C107 1.2(7) . . . . ?
C104 C105 C106 C107 -179.4(4) . . . . ?
C105 C106 C107 C108 -0.9(7) . . . . ?
C106 C107 C108 C109 0.2(7) . . . . ?
C105 N2A C109 C108 0.0(7) . . . . ?
Cu1A N2A C109 C108 -172.5(4) . . . . ?
C107 C108 C109 N2A 0.3(7) . . . . ?
N1A C101 C110 F3A -44.2(7) . . . . ?
C102 C101 C110 F3A 140.1(5) . . . . ?
N1A C101 C110 F1A -164.9(5) . . . . ?
C102 C101 C110 F1A 19.4(8) . . . . ?
N1A C101 C110 F2A 77.1(6) . . . . ?
C102 C101 C110 F2A -98.6(6) . . . . ?
C102 C103 C111 F5A 112.2(5) . . . . ?
C104 C103 C111 F5A -69.1(7) . . . . ?
C102 C103 C111 F6A -7.1(7) . . . . ?
C104 C103 C111 F6A 171.5(5) . . . . ?
C102 C103 C111 F4A -126.5(5) . . . . ?
C104 C103 C111 F4A 52.2(7) . . . . ?
C41B P1B C11B C16B 21.3(4) . . . . ?
C31B P1B C11B C16B -86.6(4) . . . . ?
Cu1B P1B C11B C16B 137.6(4) . . . . ?
C41B P1B C11B C12B -157.0(4) . . . . ?
C31B P1B C11B C12B 95.1(4) . . . . ?
Cu1B P1B C11B C12B -40.7(4) . . . . ?
C22B O1B C12B C13B 107.7(5) . . . . ?
C22B O1B C12B C11B -75.7(5) . . . . ?
C16B C11B C12B C13B -1.7(7) . . . . ?
P1B C11B C12B C13B 176.7(4) . . . . ?
C16B C11B C12B O1B -178.3(4) . . . . ?
P1B C11B C12B O1B 0.1(6) . . . . ?
O1B C12B C13B C14B 177.4(5) . . . . ?
C11B C12B C13B C14B 0.7(8) . . . . ?
C12B C13B C14B C15B 0.8(9) . . . . ?
C13B C14B C15B C16B -1.4(9) . . . . ?
C14B C15B C16B C11B 0.4(8) . . . . ?
C12B C11B C16B C15B 1.1(7) . . . . ?
P1B C11B C16B C15B -177.2(4) . . . . ?
C51B P2B C21B C22B -173.9(3) . . . . ?
C61B P2B C21B C22B 78.8(4) . . . . ?
Cu1B P2B C21B C22B -44.4(4) . . . . ?
C51B P2B C21B C26B -3.7(4) . . . . ?
C61B P2B C21B C26B -111.0(4) . . . . ?
Cu1B P2B C21B C26B 125.8(4) . . . . ?
C12B O1B C22B C23B -30.9(5) . . . . ?
C12B O1B C22B C21B 151.0(4) . . . . ?
C26B C21B C22B C23B -3.4(6) . . . . ?
P2B C21B C22B C23B 167.4(3) . . . . ?
C26B C21B C22B O1B 174.7(4) . . . . ?
P2B C21B C22B O1B -14.4(5) . . . . ?
O1B C22B C23B C24B -176.4(4) . . . . ?
C21B C22B C23B C24B 1.7(7) . . . . ?
C22B C23B C24B C25B 1.5(7) . . . . ?
C23B C24B C25B C26B -2.7(7) . . . . ?
C24B C25B C26B C21B 0.8(7) . . . . ?
C22B C21B C26B C25B 2.2(6) . . . . ?
P2B C21B C26B C25B -168.1(4) . . . . ?
C11B P1B C31B C32B 33.1(4) . . . . ?
C41B P1B C31B C32B -72.1(4) . . . . ?
Cu1B P1B C31B C32B 160.4(3) . . . . ?
C11B P1B C31B C36B -145.7(4) . . . . ?
C41B P1B C31B C36B 109.1(4) . . . . ?
Cu1B P1B C31B C36B -18.4(4) . . . . ?
C36B C31B C32B C33B -0.3(7) . . . . ?
P1B C31B C32B C33B -179.1(4) . . . . ?
C31B C32B C33B C34B -0.6(7) . . . . ?
C32B C33B C34B C35B 0.8(8) . . . . ?
C33B C34B C35B C36B -0.2(8) . . . . ?
C32B C31B C36B C35B 0.9(7) . . . . ?
P1B C31B C36B C35B 179.7(4) . . . . ?
C34B C35B C36B C31B -0.7(8) . . . . ?
C11B P1B C41B C42B 69.2(4) . . . . ?
C31B P1B C41B C42B 175.2(3) . . . . ?
Cu1B P1B C41B C42B -48.2(4) . . . . ?
C11B P1B C41B C46B -115.2(4) . . . . ?
C31B P1B C41B C46B -9.2(4) . . . . ?
Cu1B P1B C41B C46B 127.3(4) . . . . ?
C46B C41B C42B C43B 1.8(7) . . . . ?
P1B C41B C42B C43B 177.6(3) . . . . ?
C41B C42B C43B C44B -0.9(7) . . . . ?
C42B C43B C44B C45B -0.8(7) . . . . ?
C43B C44B C45B C46B 1.5(7) . . . . ?
C42B C41B C46B C45B -1.1(7) . . . . ?
P1B C41B C46B C45B -176.5(4) . . . . ?
C44B C45B C46B C41B -0.5(7) . . . . ?
C21B P2B C51B C56B 98.0(4) . . . . ?
C61B P2B C51B C56B -153.0(4) . . . . ?
Cu1B P2B C51B C56B -23.2(5) . . . . ?
C21B P2B C51B C52B -79.7(5) . . . . ?
C61B P2B C51B C52B 29.3(5) . . . . ?
Cu1B P2B C51B C52B 159.2(4) . . . . ?
C56B C51B C52B C53B 0.8(9) . . . . ?
P2B C51B C52B C53B 178.4(5) . . . . ?
C51B C52B C53B C54B 0.5(10) . . . . ?
C52B C53B C54B C55B -0.9(11) . . . . ?
C53B C54B C55B C56B -0.2(10) . . . . ?
C52B C51B C56B C55B -1.9(9) . . . . ?
P2B C51B C56B C55B -179.6(5) . . . . ?
C54B C55B C56B C51B 1.6(9) . . . . ?
C21B P2B C61B C62B 1.9(4) . . . . ?
C51B P2B C61B C62B -105.5(4) . . . . ?
Cu1B P2B C61B C62B 120.9(4) . . . . ?
C21B P2B C61B C66B -174.4(4) . . . . ?
C51B P2B C61B C66B 78.2(4) . . . . ?
Cu1B P2B C61B C66B -55.4(4) . . . . ?
C66B C61B C62B C63B 0.8(7) . . . . ?
P2B C61B C62B C63B -175.5(4) . . . . ?
C61B C62B C63B C64B 0.6(9) . . . . ?
C62B C63B C64B C65B -2.7(9) . . . . ?
C63B C64B C65B C66B 3.5(9) . . . . ?
C62B C61B C66B C65B 0.0(8) . . . . ?
P2B C61B C66B C65B 176.5(4) . . . . ?
C64B C65B C66B C61B -2.1(9) . . . . ?
C204 N1B C201 C202 1.2(5) . . . . ?
Cu1B N1B C201 C202 163.7(4) . . . . ?
C204 N1B C201 C210 177.5(5) . . . . ?
Cu1B N1B C201 C210 -20.0(7) . . . . ?
N1B C201 C202 C203 -1.2(6) . . . . ?
C210 C201 C202 C203 -177.2(5) . . . . ?
C201 C202 C203 C204 0.6(5) . . . . ?
C201 C202 C203 C211 -177.8(5) . . . . ?
C201 N1B C204 C203 -0.7(5) . . . . ?
Cu1B N1B C204 C203 -168.0(3) . . . . ?
C201 N1B C204 C205 177.8(4) . . . . ?
Cu1B N1B C204 C205 10.5(5) . . . . ?
C202 C203 C204 N1B 0.1(5) . . . . ?
C211 C203 C204 N1B 178.3(5) . . . . ?
C202 C203 C204 C205 -178.2(5) . . . . ?
C211 C203 C204 C205 0.0(9) . . . . ?
C209 N2B C205 C206 -0.1(6) . . . . ?
Cu1B N2B C205 C206 -172.7(3) . . . . ?
C209 N2B C205 C204 179.8(4) . . . . ?
Cu1B N2B C205 C204 7.2(5) . . . . ?
N1B C204 C205 N2B -12.0(6) . . . . ?
C203 C204 C205 N2B 166.1(5) . . . . ?
N1B C204 C205 C206 167.9(4) . . . . ?
C203 C204 C205 C206 -14.0(8) . . . . ?
N2B C205 C206 C207 -0.8(7) . . . . ?
C204 C205 C206 C207 179.3(4) . . . . ?
C205 C206 C207 C208 1.2(7) . . . . ?
C206 C207 C208 C209 -0.8(7) . . . . ?
C205 N2B C209 C208 0.6(7) . . . . ?
Cu1B N2B C209 C208 171.9(4) . . . . ?
C207 C208 C209 N2B -0.2(8) . . . . ?
N1B C201 C210 F1B 38.6(7) . . . . ?
C202 C201 C210 F1B -145.7(5) . . . . ?
N1B C201 C210 F3B 160.3(4) . . . . ?
C202 C201 C210 F3B -24.1(8) . . . . ?
N1B C201 C210 F2B -80.5(6) . . . . ?
C202 C201 C210 F2B 95.2(6) . . . . ?
C202 C203 C211 F6B 125.7(5) . . . . ?
C204 C203 C211 F6B -52.3(7) . . . . ?
C202 C203 C211 F4B 6.3(7) . . . . ?
C204 C203 C211 F4B -171.7(5) . . . . ?
C202 C203 C211 F5B -114.1(5) . . . . ?
C204 C203 C211 F5B 67.9(7) . . . . ?
C41C P1C C11C C16C -163.8(3) . . . . ?
C31C P1C C11C C16C 87.8(4) . . . . ?
Cu1C P1C C11C C16C -42.8(4) . . . . ?
C41C P1C C11C C12C 13.6(4) . . . . ?
C31C P1C C11C C12C -94.7(4) . . . . ?
Cu1C P1C C11C C12C 134.6(3) . . . . ?
C16C C11C C12C C13C 0.3(6) . . . . ?
P1C C11C C12C C13C -177.2(4) . . . . ?
C11C C12C C13C C14C -0.3(7) . . . . ?
C12C C13C C14C C15C 0.3(7) . . . . ?
C13C C14C C15C C16C -0.2(7) . . . . ?
C14C C15C C16C C11C 0.1(7) . . . . ?
C14C C15C C16C O1C 175.2(4) . . . . ?
C12C C11C C16C C15C -0.2(6) . . . . ?
P1C C11C C16C C15C 177.4(3) . . . . ?
C12C C11C C16C O1C -175.2(4) . . . . ?
P1C C11C C16C O1C 2.5(5) . . . . ?
C22C O1C C16C C15C 105.8(5) . . . . ?
C22C O1C C16C C11C -79.0(5) . . . . ?
C51C P2C C21C C26C -8.9(4) . . . . ?
C61C P2C C21C C26C -114.1(4) . . . . ?
Cu1C P2C C21C C26C 125.3(4) . . . . ?
C51C P2C C21C C22C -177.8(4) . . . . ?
C61C P2C C21C C22C 77.0(4) . . . . ?
Cu1C P2C C21C C22C -43.6(4) . . . . ?
C16C O1C C22C C23C -30.7(6) . . . . ?
C16C O1C C22C C21C 152.0(4) . . . . ?
C26C C21C C22C O1C 176.0(4) . . . . ?
P2C C21C C22C O1C -14.6(6) . . . . ?
C26C C21C C22C C23C -1.4(7) . . . . ?
P2C C21C C22C C23C 168.1(4) . . . . ?
O1C C22C C23C C24C -176.4(4) . . . . ?
C21C C22C C23C C24C 0.8(7) . . . . ?
C22C C23C C24C C25C 0.9(8) . . . . ?
C23C C24C C25C C26C -2.0(8) . . . . ?
C24C C25C C26C C21C 1.3(8) . . . . ?
C22C C21C C26C C25C 0.4(7) . . . . ?
P2C C21C C26C C25C -168.7(4) . . . . ?
C41C P1C C31C C36C 108.9(4) . . . . ?
C11C P1C C31C C36C -144.9(4) . . . . ?
Cu1C P1C C31C C36C -19.1(4) . . . . ?
C41C P1C C31C C32C -72.2(4) . . . . ?
C11C P1C C31C C32C 34.0(4) . . . . ?
Cu1C P1C C31C C32C 159.8(3) . . . . ?
C36C C31C C32C C33C 0.3(7) . . . . ?
P1C C31C C32C C33C -178.7(4) . . . . ?
C31C C32C C33C C34C -0.5(8) . . . . ?
C32C C33C C34C C35C 0.7(8) . . . . ?
C33C C34C C35C C36C -0.6(8) . . . . ?
C34C C35C C36C C31C 0.4(8) . . . . ?
C32C C31C C36C C35C -0.2(7) . . . . ?
P1C C31C C36C C35C 178.8(4) . . . . ?
C31C P1C C41C C46C 5.2(5) . . . . ?
C11C P1C C41C C46C -101.7(4) . . . . ?
Cu1C P1C C41C C46C 137.5(4) . . . . ?
C31C P1C C41C C42C -172.6(4) . . . . ?
C11C P1C C41C C42C 80.6(4) . . . . ?
Cu1C P1C C41C C42C -40.2(4) . . . . ?
C46C C41C C42C C43C -0.3(7) . . . . ?
P1C C41C C42C C43C 177.6(4) . . . . ?
C41C C42C C43C C44C 0.3(7) . . . . ?
C42C C43C C44C C45C 0.3(8) . . . . ?
C43C C44C C45C C46C -0.9(8) . . . . ?
C44C C45C C46C C41C 0.9(8) . . . . ?
C42C C41C C46C C45C -0.3(7) . . . . ?
P1C C41C C46C C45C -177.9(4) . . . . ?
C21C P2C C51C C56C 89.6(4) . . . . ?
C61C P2C C51C C56C -162.7(4) . . . . ?
Cu1C P2C C51C C56C -33.5(5) . . . . ?
C21C P2C C51C C52C -83.8(4) . . . . ?
C61C P2C C51C C52C 23.9(4) . . . . ?
Cu1C P2C C51C C52C 153.1(3) . . . . ?
C56C C51C C52C C53C -2.3(7) . . . . ?
P2C C51C C52C C53C 171.0(4) . . . . ?
C51C C52C C53C C54C 0.7(8) . . . . ?
C52C C53C C54C C55C 0.8(8) . . . . ?
C53C C54C C55C C56C -0.8(9) . . . . ?
C52C C51C C56C C55C 2.3(8) . . . . ?
P2C C51C C56C C55C -171.3(5) . . . . ?
C54C C55C C56C C51C -0.8(9) . . . . ?
C21C P2C C61C C62C -5.1(4) . . . . ?
C51C P2C C61C C62C -109.9(4) . . . . ?
Cu1C P2C C61C C62C 112.9(4) . . . . ?
C21C P2C C61C C66C 175.4(4) . . . . ?
C51C P2C C61C C66C 70.6(4) . . . . ?
Cu1C P2C C61C C66C -66.6(4) . . . . ?
C66C C61C C62C C63C -1.2(7) . . . . ?
P2C C61C C62C C63C 179.4(4) . . . . ?
C61C C62C C63C C64C 0.1(7) . . . . ?
C62C C63C C64C C65C 1.3(8) . . . . ?
C63C C64C C65C C66C -1.5(8) . . . . ?
C64C C65C C66C C61C 0.5(8) . . . . ?
C62C C61C C66C C65C 0.9(7) . . . . ?
P2C C61C C66C C65C -179.6(4) . . . . ?
C304 N1C C301 C302 0.3(5) . . . . ?
Cu1C N1C C301 C302 158.7(4) . . . . ?
C304 N1C C301 C310 -179.3(4) . . . . ?
Cu1C N1C C301 C310 -20.9(7) . . . . ?
N1C C301 C302 C303 0.1(5) . . . . ?
C310 C301 C302 C303 179.7(4) . . . . ?
C301 C302 C303 C304 -0.5(5) . . . . ?
C301 C302 C303 C311 -177.7(4) . . . . ?
C301 N1C C304 C303 -0.6(5) . . . . ?
Cu1C N1C C304 C303 -164.8(3) . . . . ?
C301 N1C C304 C305 176.6(4) . . . . ?
Cu1C N1C C304 C305 12.5(5) . . . . ?
C302 C303 C304 N1C 0.7(5) . . . . ?
C311 C303 C304 N1C 177.8(4) . . . . ?
C302 C303 C304 C305 -175.9(4) . . . . ?
C311 C303 C304 C305 1.2(8) . . . . ?
C309 N2C C305 C306 0.2(6) . . . . ?
Cu1C N2C C305 C306 -169.2(4) . . . . ?
C309 N2C C305 C304 -179.6(4) . . . . ?
Cu1C N2C C305 C304 11.0(5) . . . . ?
N1C C304 C305 N2C -15.8(6) . . . . ?
C303 C304 C305 N2C 160.6(5) . . . . ?
N1C C304 C305 C306 164.3(4) . . . . ?
C303 C304 C305 C306 -19.3(8) . . . . ?
N2C C305 C306 C307 0.3(7) . . . . ?
C304 C305 C306 C307 -179.9(5) . . . . ?
C305 C306 C307 C308 -0.8(8) . . . . ?
C306 C307 C308 C309 0.7(8) . . . . ?
C305 N2C C309 C308 -0.3(7) . . . . ?
Cu1C N2C C309 C308 167.4(4) . . . . ?
C307 C308 C309 N2C -0.2(8) . . . . ?
N1C C301 C310 F3C -171.3(5) . . . . ?
C302 C301 C310 F3C 9.1(8) . . . . ?
N1C C301 C310 F1C 67.5(7) . . . . ?
C302 C301 C310 F1C -112.1(6) . . . . ?
N1C C301 C310 F2C -50.7(7) . . . . ?
C302 C301 C310 F2C 129.7(6) . . . . ?
C302 C303 C311 F6C 122.1(5) . . . . ?
C304 C303 C311 F6C -54.6(7) . . . . ?
C302 C303 C311 F4C 2.5(6) . . . . ?
C304 C303 C311 F4C -174.1(4) . . . . ?
C302 C303 C311 F5C -117.3(5) . . . . ?
C304 C303 C311 F5C 66.1(6) . . . . ?
C41D P1D C11D C16D -11.6(4) . . . . ?
C31D P1D C11D C16D 97.2(4) . . . . ?
Cu1D P1D C11D C16D -131.6(3) . . . . ?
C41D P1D C11D C12D 164.9(3) . . . . ?
C31D P1D C11D C12D -86.3(4) . . . . ?
Cu1D P1D C11D C12D 44.9(4) . . . . ?
C22D O1D C12D C13D -103.7(5) . . . . ?
C22D O1D C12D C11D 81.2(5) . . . . ?
C16D C11D C12D C13D -1.3(6) . . . . ?
P1D C11D C12D C13D -178.0(4) . . . . ?
C16D C11D C12D O1D 173.7(4) . . . . ?
P1D C11D C12D O1D -3.1(5) . . . . ?
O1D C12D C13D C14D -174.0(4) . . . . ?
C11D C12D C13D C14D 1.0(7) . . . . ?
C12D C13D C14D C15D 0.0(7) . . . . ?
C13D C14D C15D C16D -0.7(8) . . . . ?
C14D C15D C16D C11D 0.4(7) . . . . ?
C12D C11D C16D C15D 0.6(6) . . . . ?
P1D C11D C16D C15D 177.1(3) . . . . ?
C51D P2D C21D C22D 174.2(4) . . . . ?
C61D P2D C21D C22D -79.0(4) . . . . ?
Cu1D P2D C21D C22D 43.5(4) . . . . ?
C51D P2D C21D C26D 4.5(5) . . . . ?
C61D P2D C21D C26D 111.4(4) . . . . ?
Cu1D P2D C21D C26D -126.1(4) . . . . ?
C12D O1D C22D C23D 29.9(7) . . . . ?
C12D O1D C22D C21D -151.9(4) . . . . ?
C26D C21D C22D O1D -176.3(4) . . . . ?
P2D C21D C22D O1D 13.4(6) . . . . ?
C26D C21D C22D C23D 2.0(7) . . . . ?
P2D C21D C22D C23D -168.4(4) . . . . ?
O1D C22D C23D C24D 176.3(5) . . . . ?
C21D C22D C23D C24D -1.8(7) . . . . ?
C22D C23D C24D C25D -1.4(8) . . . . ?
C23D C24D C25D C26D 4.3(8) . . . . ?
C24D C25D C26D C21D -4.0(8) . . . . ?
C22D C21D C26D C25D 1.0(7) . . . . ?
P2D C21D C26D C25D 170.7(4) . . . . ?
C41D P1D C31D C32D -107.9(4) . . . . ?
C11D P1D C31D C32D 144.4(4) . . . . ?
Cu1D P1D C31D C32D 19.1(4) . . . . ?
C41D P1D C31D C36D 73.1(4) . . . . ?
C11D P1D C31D C36D -34.6(4) . . . . ?
Cu1D P1D C31D C36D -159.8(3) . . . . ?
C36D C31D C32D C33D -0.5(7) . . . . ?
P1D C31D C32D C33D -179.5(4) . . . . ?
C31D C32D C33D C34D 0.9(8) . . . . ?
C32D C33D C34D C35D -0.7(8) . . . . ?
C33D C34D C35D C36D 0.1(8) . . . . ?
C32D C31D C36D C35D 0.0(7) . . . . ?
P1D C31D C36D C35D 178.9(4) . . . . ?
C34D C35D C36D C31D 0.2(8) . . . . ?
C31D P1D C41D C42D -1.5(5) . . . . ?
C11D P1D C41D C42D 104.9(4) . . . . ?
Cu1D P1D C41D C42D -134.5(4) . . . . ?
C31D P1D C41D C46D 174.2(3) . . . . ?
C11D P1D C41D C46D -79.4(4) . . . . ?
Cu1D P1D C41D C46D 41.2(4) . . . . ?
C46D C41D C42D C43D 0.2(7) . . . . ?
P1D C41D C42D C43D 175.8(4) . . . . ?
C41D C42D C43D C44D -0.6(8) . . . . ?
C42D C43D C44D C45D 0.1(8) . . . . ?
C43D C44D C45D C46D 0.6(7) . . . . ?
C44D C45D C46D C41D -1.0(7) . . . . ?
C42D C41D C46D C45D 0.5(7) . . . . ?
P1D C41D C46D C45D -175.4(3) . . . . ?
C61D P2D C51D C56D -49.5(5) . . . . ?
C21D P2D C51D C56D 58.8(5) . . . . ?
Cu1D P2D C51D C56D -176.1(4) . . . . ?
C61D P2D C51D C52D 129.7(4) . . . . ?
C21D P2D C51D C52D -122.0(4) . . . . ?
Cu1D P2D C51D C52D 3.1(5) . . . . ?
C56D C51D C52D C53D -0.9(8) . . . . ?
P2D C51D C52D C53D 179.9(4) . . . . ?
C51D C52D C53D C54D -1.8(9) . . . . ?
C52D C53D C54D C55D 2.8(9) . . . . ?
C53D C54D C55D C56D -1.1(9) . . . . ?
C52D C51D C56D C55D 2.5(8) . . . . ?
P2D C51D C56D C55D -178.3(4) . . . . ?
C54D C55D C56D C51D -1.5(9) . . . . ?
C51D P2D C61D C66D 123.7(4) . . . . ?
C21D P2D C61D C66D 15.2(4) . . . . ?
Cu1D P2D C61D C66D -105.6(4) . . . . ?
C51D P2D C61D C62D -59.9(4) . . . . ?
C21D P2D C61D C62D -168.4(4) . . . . ?
Cu1D P2D C61D C62D 70.8(4) . . . . ?
C66D C61D C62D C63D -1.8(8) . . . . ?
P2D C61D C62D C63D -178.4(4) . . . . ?
C61D C62D C63D C64D 0.3(9) . . . . ?
C62D C63D C64D C65D 0.7(9) . . . . ?
C63D C64D C65D C66D -0.3(8) . . . . ?
C64D C65D C66D C61D -1.3(7) . . . . ?
C62D C61D C66D C65D 2.3(7) . . . . ?
P2D C61D C66D C65D 178.6(3) . . . . ?
C404 N1D C401 C402 -0.1(5) . . . . ?
Cu1D N1D C401 C402 -159.1(4) . . . . ?
C404 N1D C401 C410 -177.4(4) . . . . ?
Cu1D N1D C401 C410 23.6(7) . . . . ?
N1D C401 C402 C403 -0.3(5) . . . . ?
C410 C401 C402 C403 176.9(4) . . . . ?
C401 C402 C403 C404 0.5(5) . . . . ?
C401 C402 C403 C411 179.3(4) . . . . ?
C401 N1D C404 C403 0.4(5) . . . . ?
Cu1D N1D C404 C403 165.3(3) . . . . ?
C401 N1D C404 C405 -175.4(4) . . . . ?
Cu1D N1D C404 C405 -10.5(5) . . . . ?
C402 C403 C404 N1D -0.6(5) . . . . ?
C411 C403 C404 N1D -179.3(4) . . . . ?
C402 C403 C404 C405 174.2(4) . . . . ?
C411 C403 C404 C405 -4.5(8) . . . . ?
C409 N2D C405 C406 -0.3(6) . . . . ?
Cu1D N2D C405 C406 168.7(4) . . . . ?
C409 N2D C405 C404 -179.2(4) . . . . ?
Cu1D N2D C405 C404 -10.2(5) . . . . ?
N1D C404 C405 N2D 14.0(5) . . . . ?
C403 C404 C405 N2D -160.5(4) . . . . ?
N1D C404 C405 C406 -164.9(4) . . . . ?
C403 C404 C405 C406 20.6(8) . . . . ?
N2D C405 C406 C407 0.1(7) . . . . ?
C404 C405 C406 C407 179.0(5) . . . . ?
C405 C406 C407 C408 -0.1(8) . . . . ?
C406 C407 C408 C409 0.2(8) . . . . ?
C405 N2D C409 C408 0.4(7) . . . . ?
Cu1D N2D C409 C408 -167.0(4) . . . . ?
C407 C408 C409 N2D -0.4(7) . . . . ?
N1D C401 C410 F3D -44.0(7) . . . . ?
C402 C401 C410 F3D 139.0(5) . . . . ?
N1D C401 C410 F1D -166.5(4) . . . . ?
C402 C401 C410 F1D 16.6(7) . . . . ?
N1D C401 C410 F2D 76.7(6) . . . . ?
C402 C401 C410 F2D -100.3(6) . . . . ?
C402 C403 C411 F4D -120.8(5) . . . . ?
C404 C403 C411 F4D 57.7(7) . . . . ?
C402 C403 C411 F5D 118.3(5) . . . . ?
C404 C403 C411 F5D -63.2(7) . . . . ?
C402 C403 C411 F6D -1.2(6) . . . . ?
C404 C403 C411 F6D 177.4(4) . . . . ?
